data_7130099
loop_
_publ_author_name
'Li, Sha'
'Sun, Yahan'
'Li, Xiaofang'
'Smaga, Oskar'
'Koniarz, Sebastian'
'St\;epie\'n, Marcin'
'Chmielewski, Piotr J.'

_publ_section_title
;
 1,3-Dipolar cycloaddition of polycyclic azomethine ylide to norcorroles:
 towards dibenzoullazine-fused derivatives
;
_journal_name_full 'Chemical Communications'
_journal_paper_doi 10.1039/D2CC02071H
_journal_year 2022
_chemical_absolute_configuration unk
_chemical_formula_moiety 'C84 H72 N6 Ni'
_chemical_formula_sum 'C84 H72 N6 Ni'
_chemical_formula_weight 1224.18
_space_group_crystal_system monoclinic
_space_group_IT_number 4
_space_group_name_Hall 'P 2yb'
_space_group_name_H-M_alt 'P 1 21 1'
_atom_sites_solution_hydrogens geom
_audit_creation_date 2021-09-28
_audit_creation_method
;
Olex2 1.2
(compiled 2018.05.29 svn.r3508 for OlexSys, GUI svn.r5506)
;
_audit_update_record
;
2021-10-20 deposited with the CCDC.	2022-05-16 downloaded from the CCDC.
;
_cell_angle_alpha 90
_cell_angle_beta 91.810(3)
_cell_angle_gamma 90
_cell_formula_units_Z 4
_cell_length_a 14.0097(6)
_cell_length_b 28.3409(11)
_cell_length_c 19.4461(6)
_cell_measurement_reflns_used 16478
_cell_measurement_temperature 99.99(10)
_cell_measurement_theta_max 64.0870
_cell_measurement_theta_min 2.7280
_cell_volume 7717.2(5)
_computing_cell_refinement 'CrysAlisPro 1.171.41.75a (Rigaku OD, 2020)'
_computing_data_collection 'CrysAlisPro 1.171.41.75a (Rigaku OD, 2020)'
_computing_data_reduction 'CrysAlisPro 1.171.41.75a (Rigaku OD, 2020)'
_computing_molecular_graphics 'Olex2 (Dolomanov et al., 2009)'
_computing_publication_material 'Olex2 (Dolomanov et al., 2009)'
_computing_structure_refinement 'ShelXL (Sheldrick, 2015)'
_diffrn_ambient_environment N~2~
_diffrn_ambient_temperature 99.99(10)
_diffrn_detector 'Hybrid Pixel Array Detector'
_diffrn_detector_area_resol_mean 10.0000
_diffrn_detector_type 'HyPix-Arc 150'
_diffrn_measured_fraction_theta_full 0.997
_diffrn_measured_fraction_theta_max 0.997
_diffrn_measurement_details
;
List of Runs (angles in degrees, time in seconds):

  # Type    Start    End  Width  t~exp~   \w     \q     \k     \f   Frames
#--------------------------------------------------------------------------
  1  \w     55.00  89.00   0.50    7.00    --   59.64-129.00  -5.00   68
  2  \w     39.00  64.00   0.50    7.00    --   59.64-142.00-176.00   50
  3  \w    -67.00 -40.00   0.50    7.00    --  -61.19 142.00-120.00   54
  4  \w    -63.00 -19.00   0.50    7.00    --  -61.19 129.00  67.00   88
  5  \w     68.00 107.00   0.50    7.00    --   74.16-129.00  -5.00   78
  6  \w     49.00  75.00   0.50    7.00    --   74.45-142.00-176.00   52
  7  \w     68.00  93.00   0.50    7.00    --   74.45 142.00-120.00   50
  8  \w   -120.00 -95.00   0.50    7.00    --  -74.72-129.00  -5.00   50
  9  \w   -104.00 -68.00   0.50    7.00    --  -74.72 129.00  67.00   72
 10  \w   -117.00 -64.00   0.50    7.00    --  -74.72-142.00-176.00  106
 11  \w    -98.00 -73.00   0.50    7.00    --  -75.11 142.00-120.00   50
 12  \w    -93.00 -68.00   0.50    7.00    --  -75.11 129.00  67.00   50
 13  \w   -113.00 -88.00   0.50    7.00    --  -75.11-129.00  -5.00   50
 14  \w     62.00 104.00   0.50    7.00    --   59.64  30.00-150.00   84
 15  \w     23.00  70.00   0.50    7.00    --   59.64 -95.00-120.00   94
 16  \w     11.00  36.00   0.50    7.00    --   59.64 -30.00-120.00   50
 17  \w     11.00  36.00   0.50    7.00    --   59.64 -30.00  60.00   50
 18  \w     10.00  35.00   0.50    7.00    --   59.64 -30.00   0.00   50
 19  \w     10.00  36.00   0.50    7.00    --   59.64 -30.00 -90.00   52
 20  \w     10.00  35.00   0.50    7.00    --   59.64 -30.00 -60.00   50
 21  \w     10.00  35.00   0.50    7.00    --   59.64 -30.00-150.00   50
 22  \w     11.00  36.00   0.50    7.00    --   59.64 -30.00-180.00   50
 23  \w     37.00  84.00   0.50    7.00    --   74.45 -95.00  60.00   94
 24  \w     91.00 123.00   0.50    7.00    --   74.45  30.00-120.00   64
 25  \w   -120.00 -95.00   0.50    7.00    --  -74.72-126.00  60.00   50
 26  \w   -122.00 -80.00   0.50    7.00    --  -74.72 -30.00 -30.00   84
 27  \w   -115.00 -84.00   0.50    7.00    --  -74.72-126.00  30.00   62
 28  \w   -123.00 -87.00   0.50    7.00    --  -75.11 -30.00  30.00   72
 29  \w    -99.00 -37.00   0.50    7.00    --  -79.16 139.00  93.81  124
 30  \w   -109.00 -60.00   0.50    7.00    --  -79.16 123.00  78.36   98
 31  \w   -108.00 -83.00   0.50    7.00    --  -79.16 123.00   9.98   50
 32  \w    -66.00 -39.00   0.50    7.00    --  -79.16 139.00   2.08   54
 33  \w   -109.00 -63.00   0.50    7.00    --  -79.16 123.00 -16.72   92
 34  \w     43.00 107.00   0.50    7.00    --   79.16-119.00  28.06  128
 35  \w     36.00  71.00   0.50    7.00    --   79.16-116.00 -46.01   70
;
_diffrn_measurement_device 'four-circle diffractometer'
_diffrn_measurement_device_type 'XtaLAB Synergy R, DW system, HyPix-Arc 150'
_diffrn_measurement_method '\w scans'
_diffrn_orient_matrix_type 'CrysAlisPro convention (1999,Acta A55,543-557)'
_diffrn_orient_matrix_UB_11 0.0465006000
_diffrn_orient_matrix_UB_12 0.0462635000
_diffrn_orient_matrix_UB_13 -0.0235500000
_diffrn_orient_matrix_UB_21 -0.0684321000
_diffrn_orient_matrix_UB_22 0.0283642000
_diffrn_orient_matrix_UB_23 0.0446671000
_diffrn_orient_matrix_UB_31 0.0725498000
_diffrn_orient_matrix_UB_32 -0.0028210000
_diffrn_orient_matrix_UB_33 0.0611139000
_diffrn_radiation_monochromator mirror
_diffrn_radiation_probe x-ray
_diffrn_radiation_type CuK\a
_diffrn_radiation_wavelength 1.54184
_diffrn_reflns_av_unetI/netI 0.0901
_diffrn_reflns_Laue_measured_fraction_full 0.997
_diffrn_reflns_Laue_measured_fraction_max 0.997
_diffrn_reflns_limit_h_max 16
_diffrn_reflns_limit_h_min -16
_diffrn_reflns_limit_k_max 32
_diffrn_reflns_limit_k_min -32
_diffrn_reflns_limit_l_max 22
_diffrn_reflns_limit_l_min -13
_diffrn_reflns_number 22671
_diffrn_reflns_point_group_measured_fraction_full 0.921
_diffrn_reflns_point_group_measured_fraction_max 0.921
_diffrn_reflns_theta_full 62.496
_diffrn_reflns_theta_max 62.496
_diffrn_reflns_theta_min 2.757
_diffrn_source 'Rotating-anode X-ray tube'
_diffrn_source_type 'Rigaku (Cu) X-ray Source'
_exptl_absorpt_coefficient_mu 0.694
_exptl_absorpt_correction_T_max 1.00000
_exptl_absorpt_correction_T_min 0.65114
_exptl_absorpt_correction_type multi-scan
_exptl_absorpt_process_details
;
CrysAlisPro 1.171.41.75a (Rigaku Oxford Diffraction, 2020)
Empirical absorption correction using spherical harmonics,
implemented in SCALE3 ABSPACK scaling algorithm.
;
_exptl_crystal_colour brown
_exptl_crystal_density_diffrn 1.054
_exptl_crystal_description block
_exptl_crystal_F_000 2584
_exptl_crystal_size_max 0.137
_exptl_crystal_size_mid 0.098
_exptl_crystal_size_min 0.085
_refine_diff_density_max 1.897
_refine_diff_density_min -0.612
_refine_diff_density_rms 0.107
_refine_ls_abs_structure_details
;
 Flack x determined using 4331 quotients [(I+)-(I-)]/[(I+)+(I-)]
 (Parsons, Flack and Wagner, Acta Cryst. B69 (2013) 249-259).
;
_refine_ls_abs_structure_Flack 0.27(2)
_refine_ls_extinction_method none
_refine_ls_goodness_of_fit_ref 1.024
_refine_ls_hydrogen_treatment constr
_refine_ls_matrix_type full
_refine_ls_number_parameters 1604
_refine_ls_number_reflns 22671
_refine_ls_number_restraints 1274
_refine_ls_restrained_S_all 1.023
_refine_ls_R_factor_all 0.1490
_refine_ls_R_factor_gt 0.1017
_refine_ls_shift/su_max 0.002
_refine_ls_shift/su_mean 0.000
_refine_ls_structure_factor_coef Fsqd
_refine_ls_weighting_details 'w=1/[\s^2^(Fo^2^)+(0.2000P)^2^] where P=(Fo^2^+2Fc^2^)/3'
_refine_ls_weighting_scheme calc
_refine_ls_wR_factor_gt 0.2620
_refine_ls_wR_factor_ref 0.3042
_reflns_Friedel_coverage 0.807
_reflns_Friedel_fraction_full 0.842
_reflns_Friedel_fraction_max 0.842
_reflns_number_gt 13816
_reflns_number_total 22671
_reflns_threshold_expression 'I > 2\s(I)'
_cod_data_source_file d2cc02071h3.cif
_cod_data_source_block 1_tw_sq
_cod_database_code 7130099
_shelx_shelxl_version_number 2018/3
_chemical_oxdiff_formula 'Ni1 C100 H100 N4 Ni1'
_shelx_space_group_comment
;
The symmetry employed for this shelxl refinement is uniquely defined
by the following loop, which should always be used as a source of
symmetry information in preference to the above space-group names.
They are only intended as comments.
;
_reflns_odcompleteness_completeness 99.58
_reflns_odcompleteness_iscentric 1
_reflns_odcompleteness_theta 66.97
_olex2_refinement_description
;
1. Twinned data refinement
 Scales: 0.620(5)
 0.380(5)
2. Fixed Uiso
 At 1.2 times of:
  All C(H) groups
 At 1.5 times of:
  All C(H,H,H) groups
3. Restrained distances
 C90-C155 \\sim C99-C165
 with sigma of 0.005
4. Uiso/Uaniso restraints and constraints
C147 \\sim C148 \\sim C149: within 2A with sigma of 0.001 and sigma for
terminal atoms of 0.0001
All non-hydrogen atoms have similar U: within 1.6A with sigma of 0.01 and sigma
for terminal atoms of 0.01
5.a Ternary CH refined with riding coordinates:
 C6(H6), C7(H7), C15(H15), C16(H16), C19(H19), C20(H20), C43(H43), C44(H44),
 C92(H92), C93(H93), C101(H101), C102(H102), C103(H103), C104(H104), C129(H129),
  C130(H130)
5.b Me refined with riding coordinates:
 C40(H40A,H40B,H40C), C41(H41A,H41B,H41C), C42(H42A,H42B,H42C), C59(H59A,H59B,
 H59C), C60(H60A,H60B,H60C), C61(H61A,H61B,H61C), C126(H12A,H12B,H12C),
 C127(H12D,H12E,H12F), C128(H12G,H12H,H12I), C152(H15A,H15B,H15C), C153(H15D,
 H15E,H15F), C154(H15G,H15H,H15I)
5.c Aromatic/amide H refined with riding coordinates:
 C2(H2), C3(H3), C11(H11), C12(H12), C25(H25), C24(H24), C23(H23), C26(H26),
 C29(H29), C31(H31), C34(H34), C35(H35), C36(H36), C37(H37), C47(H47), C48(H48),
  C49(H49), C50(H50), C55(H55), C57(H57), C66(H66), C65(H65), C64(H64),
 C63(H63), C70(H70), C72(H72), C80(H80), C83(H83), C02W(H02W), C87(H87),
 C88(H88), C96(H96), C97(H97), C109(H109), C110(H110), C107(H107), C108(H108),
 C119(H119), C120(H120), C121(H121), C122(H122), C123(H123), C133(H133),
 C134(H134), C135(H135), C136(H136), C139(H139), C141(H141), C146(H146),
 C147(H147), C148(H148), C149(H149), C157(H157), C159(H159), C167(H167),
 C169(H169)
5.d Fitted hexagon refined as free rotating group:
 C25(C24,C23,C22,C27,C26), C62(C67,C66,C65,C64,C63), C109(C110,C111,C113,C107,
 C108), C145(C146,C147,C148,C149,C150)
5.e Idealised Me refined as rotating group:
 C74(H74A,H74B,H74C), C75(H75A,H75B,H75C), C76(H76A,H76B,H76C), C79(H79A,H79B,
 H79C), C82(H82A,H82B,H82C), C85(H85A,H85B,H85C), C161(H16A,H16B,H16C),
 C162(H16D,H16E,H16F), C163(H16G,H16H,H16I), C164(H16J,H16K,H16L), C171(H17A,
 H17B,H17C), C172(H17D,H17E,H17F)
;
_platon_squeeze_void_probe_radius 1.20
_olex2_submission_special_instructions 'No special instructions were received'
_oxdiff_exptl_absorpt_empirical_details
;
Empirical correction (ABSPACK) includes:
- Absorption correction using spherical harmonics
- Frame scaling
;
_oxdiff_exptl_absorpt_empirical_full_max 1.561
_oxdiff_exptl_absorpt_empirical_full_min 0.687

loop_
_space_group_symop_operation_xyz
'x, y, z'
'-x, y+1/2, -z'

loop_
_atom_site_label
_atom_site_type_symbol
_atom_site_fract_x
_atom_site_fract_y
_atom_site_fract_z
_atom_site_U_iso_or_equiv
_atom_site_adp_type
_atom_site_occupancy
_atom_site_site_symmetry_order
_atom_site_calc_flag
_atom_site_refinement_flags_posn
_atom_site_refinement_flags_adp
_atom_site_refinement_flags_occupancy
_atom_site_disorder_assembly
_atom_site_disorder_group
Ni1 Ni 0.60375(13) 0.49936(7) 0.76971(9) 0.0360(5) Uani 1 1 d . U . . .
N1 N 0.6231(8) 0.5567(3) 0.8063(5) 0.040(2) Uani 1 1 d . U . . .
N2 N 0.5264(7) 0.5285(3) 0.7037(5) 0.036(2) Uani 1 1 d . U . . .
N3 N 0.5652(7) 0.4402(4) 0.7434(5) 0.037(2) Uani 1 1 d . U . . .
N4 N 0.6634(7) 0.4704(4) 0.8416(5) 0.038(2) Uani 1 1 d . U . . .
N21 N 0.4301(7) 0.6136(4) 0.5467(5) 0.037(2) Uani 1 1 d . U . . .
N45 N 0.8400(8) 0.3841(4) 0.9594(5) 0.043(2) Uani 1 1 d . U . . .
C00O C 0.3438(9) 0.6393(5) 0.5468(6) 0.038(2) Uani 1 1 d . U . . .
C1 C 0.6536(9) 0.5712(5) 0.8682(6) 0.038(3) Uani 1 1 d . U . . .
C2 C 0.6323(10) 0.6197(5) 0.8734(6) 0.047(3) Uani 1 1 d . U . . .
H2 H 0.649614 0.639519 0.911171 0.057 Uiso 1 1 calc R . . . .
C3 C 0.5816(9) 0.6337(5) 0.8139(6) 0.043(3) Uani 1 1 d . U . . .
H3 H 0.556628 0.664218 0.804428 0.052 Uiso 1 1 calc R . . . .
C4 C 0.5745(10) 0.5939(5) 0.7707(7) 0.044(3) Uani 1 1 d . U . . .
C5 C 0.5179(8) 0.5753(4) 0.7132(6) 0.033(2) Uani 1 1 d . U . . .
C6 C 0.4509(8) 0.5950(4) 0.6659(5) 0.027(2) Uani 1 1 d . U . . .
H6 H 0.404231 0.615450 0.689879 0.032 Uiso 1 1 calc R . . . .
C7 C 0.3989(8) 0.5516(4) 0.6305(6) 0.035(2) Uani 1 1 d . U . . .
H7 H 0.329644 0.549807 0.641234 0.042 Uiso 1 1 calc R . . . .
C8 C 0.4584(8) 0.5093(4) 0.6621(5) 0.031(2) Uani 1 1 d . U . . .
C9 C 0.4360(9) 0.4628(4) 0.6603(6) 0.037(2) Uani 1 1 d . U . . .
C10 C 0.4892(9) 0.4275(5) 0.7060(6) 0.041(3) Uani 1 1 d . U . . .
C11 C 0.4710(10) 0.3811(5) 0.7210(7) 0.048(3) Uani 1 1 d . U . . .
H11 H 0.424308 0.361756 0.698411 0.058 Uiso 1 1 calc R . . . .
C12 C 0.5299(9) 0.3675(5) 0.7728(7) 0.045(3) Uani 1 1 d . U . . .
H12 H 0.531176 0.337409 0.794267 0.054 Uiso 1 1 calc R . . . .
C13 C 0.5892(9) 0.4059(5) 0.7895(6) 0.038(2) Uani 1 1 d . U . . .
C14 C 0.6485(9) 0.4249(5) 0.8462(6) 0.041(3) Uani 1 1 d . U . . .
C15 C 0.6865(9) 0.4031(5) 0.9097(6) 0.040(3) Uani 1 1 d . U . . .
H15 H 0.635725 0.386045 0.934919 0.048 Uiso 1 1 calc R . . . .
C16 C 0.7246(8) 0.4470(4) 0.9507(6) 0.036(2) Uani 1 1 d . U . . .
H16 H 0.693512 0.449644 0.996110 0.043 Uiso 1 1 calc R . . . .
C17 C 0.6978(9) 0.4891(4) 0.9041(5) 0.036(2) Uani 1 1 d . U . . .
C18 C 0.6936(9) 0.5371(4) 0.9179(6) 0.036(2) Uani 1 1 d . U . . .
C19 C 0.4161(9) 0.5612(4) 0.5491(6) 0.039(3) Uani 1 1 d . U . . .
H19 H 0.476831 0.545499 0.536203 0.046 Uiso 1 1 calc R . . . .
C20 C 0.4963(8) 0.6218(4) 0.6070(6) 0.035(2) Uani 1 1 d . U . . .
H20 H 0.558700 0.606353 0.597376 0.042 Uiso 1 1 calc R . . . .
C25 C 0.1919(5) 0.5167(3) 0.4105(4) 0.055(3) Uani 1 1 d . U . . .
H25 H 0.141733 0.506562 0.379979 0.067 Uiso 1 1 calc R . . . .
C24 C 0.2673(6) 0.4864(2) 0.4270(4) 0.046(3) Uani 1 1 d G U . . .
H24 H 0.268657 0.455647 0.407781 0.056 Uiso 1 1 calc R . . . .
C23 C 0.3407(5) 0.5012(3) 0.4717(4) 0.059(3) Uani 1 1 d G U . . .
H23 H 0.392224 0.480577 0.482998 0.071 Uiso 1 1 calc R . . . .
C22 C 0.3387(5) 0.5463(3) 0.4999(4) 0.048(3) Uani 1 1 d G U . . .
C27 C 0.2633(6) 0.5765(2) 0.4834(4) 0.043(3) Uani 1 1 d G U . . .
C26 C 0.1899(5) 0.5617(3) 0.4387(4) 0.053(3) Uani 1 1 d G U . . .
H26 H 0.138378 0.582408 0.427397 0.064 Uiso 1 1 calc R . . . .
C28 C 0.2601(8) 0.6227(5) 0.5143(6) 0.038(2) Uani 1 1 d . U . . .
C29 C 0.1804(9) 0.6512(5) 0.5161(6) 0.041(3) Uani 1 1 d . U . . .
H29 H 0.122657 0.638696 0.496674 0.049 Uiso 1 1 calc R . . . .
C30 C 0.1762(9) 0.6955(5) 0.5429(6) 0.043(3) Uani 1 1 d . U . . .
C31 C 0.2639(9) 0.7141(5) 0.5697(6) 0.044(3) Uani 1 1 d . U . . .
H31 H 0.266085 0.745891 0.584918 0.052 Uiso 1 1 calc R . . . .
C32 C 0.3458(9) 0.6872(4) 0.5742(6) 0.040(3) Uani 1 1 d . U . . .
C33 C 0.4330(10) 0.7042(5) 0.6005(7) 0.051(3) Uani 1 1 d . U . . .
C34 C 0.4575(12) 0.7535(5) 0.6104(7) 0.058(3) Uani 1 1 d . U . . .
H34 H 0.409291 0.776234 0.600159 0.070 Uiso 1 1 calc R . . . .
C35 C 0.5479(12) 0.7704(6) 0.6344(8) 0.069(4) Uani 1 1 d . U . . .
H35 H 0.560116 0.803258 0.638032 0.083 Uiso 1 1 calc R . . . .
C36 C 0.6173(12) 0.7380(6) 0.6522(8) 0.070(4) Uani 1 1 d . U . . .
H36 H 0.675176 0.748402 0.674041 0.084 Uiso 1 1 calc R . . . .
C37 C 0.6035(12) 0.6887(6) 0.6382(8) 0.066(4) Uani 1 1 d . U . . .
H37 H 0.654659 0.666865 0.643820 0.080 Uiso 1 1 calc R . . . .
C38 C 0.5140(10) 0.6740(5) 0.6163(7) 0.050(3) Uani 1 1 d . U . . .
C39 C 0.0880(11) 0.7260(6) 0.5453(7) 0.057(3) Uani 1 1 d . U . . .
C40 C 0.0112(10) 0.7100(6) 0.4896(8) 0.062(4) Uani 1 1 d . U . . .
H40A H -0.001775 0.676277 0.495057 0.094 Uiso 1 1 calc R . . . .
H40B H -0.047782 0.727957 0.495465 0.094 Uiso 1 1 calc R . . . .
H40C H 0.035245 0.715864 0.443617 0.094 Uiso 1 1 calc R . . . .
C41 C 0.0403(12) 0.7166(6) 0.6149(8) 0.076(4) Uani 1 1 d . U . . .
H41A H 0.030071 0.682574 0.620349 0.114 Uiso 1 1 calc R . . . .
H41B H 0.081953 0.728135 0.652640 0.114 Uiso 1 1 calc R . . . .
H41C H -0.021189 0.732982 0.615556 0.114 Uiso 1 1 calc R . . . .
C42 C 0.1051(11) 0.7776(5) 0.5347(8) 0.061(3) Uani 1 1 d . U . . .
H42A H 0.044484 0.794719 0.537019 0.091 Uiso 1 1 calc R . . . .
H42B H 0.149681 0.789351 0.570612 0.091 Uiso 1 1 calc R . . . .
H42C H 0.132391 0.782650 0.489458 0.091 Uiso 1 1 calc R . . . .
C43 C 0.7763(9) 0.3714(5) 0.8997(6) 0.040(3) Uani 1 1 d . U . . .
H43 H 0.807807 0.383014 0.857512 0.049 Uiso 1 1 calc R . . . .
C44 C 0.8370(10) 0.4360(5) 0.9607(6) 0.046(3) Uani 1 1 d . U . . .
H44 H 0.871379 0.448642 0.920279 0.056 Uiso 1 1 calc R . . . .
C46 C 0.7620(10) 0.3201(5) 0.8912(7) 0.049(3) Uani 1 1 d . U . . .
C47 C 0.7425(10) 0.3004(5) 0.8285(7) 0.052(3) Uani 1 1 d . U . . .
H47 H 0.739820 0.319803 0.788671 0.063 Uiso 1 1 calc R . . . .
C48 C 0.7262(9) 0.2518(5) 0.8223(7) 0.047(3) Uani 1 1 d . U . . .
H48 H 0.708553 0.238607 0.778819 0.056 Uiso 1 1 calc R . . . .
C49 C 0.7358(10) 0.2237(6) 0.8788(7) 0.059(3) Uani 1 1 d . U . . .
H49 H 0.734547 0.190362 0.873596 0.070 Uiso 1 1 calc R . . . .
C50 C 0.7474(10) 0.2431(5) 0.9433(8) 0.054(3) Uani 1 1 d . U . . .
H50 H 0.747262 0.223487 0.982866 0.065 Uiso 1 1 calc R . . . .
C51 C 0.7594(10) 0.2917(6) 0.9503(7) 0.053(3) Uani 1 1 d . U . . .
C52 C 0.7753(10) 0.3144(5) 1.0174(7) 0.054(3) Uani 1 1 d . U . . .
C53 C 0.8096(10) 0.3615(6) 1.0209(7) 0.055(3) Uani 1 1 d . U . . .
C54 C 0.8279(12) 0.3821(6) 1.0857(7) 0.062(3) Uani 1 1 d . U . . .
C55 C 0.7972(13) 0.3595(6) 1.1459(8) 0.070(4) Uani 1 1 d . U . . .
H55 H 0.803383 0.375372 1.188790 0.084 Uiso 1 1 calc R . . . .
C56 C 0.7583(14) 0.3146(7) 1.1435(8) 0.079(4) Uani 1 1 d . U . . .
C57 C 0.7495(12) 0.2933(6) 1.0791(7) 0.070(4) Uani 1 1 d . U . . .
H57 H 0.724240 0.262217 1.076953 0.084 Uiso 1 1 calc R . . . .
C58 C 0.7222(19) 0.2912(8) 1.2081(9) 0.099(4) Uani 1 1 d . U . . .
C59 C 0.7696(18) 0.2434(7) 1.2137(10) 0.107(6) Uani 1 1 d . U . . .
H59A H 0.839114 0.247339 1.215804 0.160 Uiso 1 1 calc R . . . .
H59B H 0.749212 0.227465 1.255506 0.160 Uiso 1 1 calc R . . . .
H59C H 0.751158 0.224288 1.173396 0.160 Uiso 1 1 calc R . . . .
C60 C 0.7591(17) 0.3173(7) 1.2727(9) 0.100(5) Uani 1 1 d . U . . .
H60A H 0.829127 0.316955 1.274348 0.150 Uiso 1 1 calc R . . . .
H60B H 0.736436 0.349983 1.271364 0.150 Uiso 1 1 calc R . . . .
H60C H 0.735456 0.301570 1.313694 0.150 Uiso 1 1 calc R . . . .
C61 C 0.6161(19) 0.2912(9) 1.2044(11) 0.127(6) Uani 1 1 d . U . . .
H61A H 0.592840 0.323736 1.200900 0.191 Uiso 1 1 calc R . . . .
H61B H 0.593741 0.273323 1.163853 0.191 Uiso 1 1 calc R . . . .
H61C H 0.591795 0.276500 1.245962 0.191 Uiso 1 1 calc R . . . .
C62 C 0.8802(7) 0.4284(3) 1.0872(5) 0.061(3) Uani 1 1 d . U . . .
C67 C 0.8854(7) 0.4538(3) 1.0263(4) 0.052(3) Uani 1 1 d G U . . .
C66 C 0.9327(7) 0.4970(3) 1.0259(4) 0.058(3) Uani 1 1 d G U . . .
H66 H 0.936292 0.514363 0.984293 0.070 Uiso 1 1 calc R . . . .
C65 C 0.9747(8) 0.5146(3) 1.0863(5) 0.083(4) Uani 1 1 d G U . . .
H65 H 1.007055 0.544066 1.085950 0.099 Uiso 1 1 calc R . . . .
C64 C 0.9695(8) 0.4891(4) 1.1471(4) 0.088(4) Uani 1 1 d G U . . .
H64 H 0.998227 0.501191 1.188389 0.105 Uiso 1 1 calc R . . . .
C63 C 0.9222(8) 0.4460(4) 1.1476(4) 0.070(4) Uani 1 1 d G U . . .
H63 H 0.918637 0.428613 1.189171 0.084 Uiso 1 1 calc R . . . .
C68 C 0.7075(8) 0.5556(4) 0.9888(6) 0.036(2) Uani 1 1 d . U . . .
C69 C 0.6432(8) 0.5454(4) 1.0369(6) 0.037(2) Uani 1 1 d . U . . .
C70 C 0.6558(9) 0.5630(5) 1.1071(6) 0.042(3) Uani 1 1 d . U . . .
H70 H 0.611840 0.555066 1.141477 0.050 Uiso 1 1 calc R . . . .
C71 C 0.7340(11) 0.5917(5) 1.1223(6) 0.051(3) Uani 1 1 d . U . . .
C72 C 0.7962(11) 0.6019(5) 1.0747(7) 0.050(3) Uani 1 1 d . U . . .
H72 H 0.850468 0.620550 1.086932 0.060 Uiso 1 1 calc R . . . .
C73 C 0.7841(10) 0.5857(5) 1.0052(7) 0.049(3) Uani 1 1 d . U . . .
C74 C 0.8562(11) 0.6021(5) 0.9507(7) 0.059(4) Uani 1 1 d . U . . .
H74A H 0.835838 0.632637 0.931595 0.088 Uiso 1 1 calc GR . . . .
H74B H 0.858301 0.578749 0.913586 0.088 Uiso 1 1 calc GR . . . .
H74C H 0.919885 0.605293 0.972517 0.088 Uiso 1 1 calc GR . . . .
C75 C 0.7427(11) 0.6106(5) 1.1952(7) 0.058(3) Uani 1 1 d . U . . .
H75A H 0.772522 0.586698 1.225294 0.087 Uiso 1 1 calc GR . . . .
H75B H 0.679015 0.618176 1.211573 0.087 Uiso 1 1 calc GR . . . .
H75C H 0.782116 0.639169 1.195899 0.087 Uiso 1 1 calc GR . . . .
C76 C 0.5475(9) 0.5201(5) 1.0209(6) 0.045(3) Uani 1 1 d . U . . .
H76A H 0.553088 0.500836 0.979340 0.068 Uiso 1 1 calc GR . . . .
H76B H 0.496849 0.543585 1.013429 0.068 Uiso 1 1 calc GR . . . .
H76C H 0.531697 0.499776 1.059680 0.068 Uiso 1 1 calc GR . . . .
C77 C 0.3480(9) 0.4427(5) 0.6277(6) 0.042(3) Uani 1 1 d . U . . .
C78 C 0.3544(9) 0.4106(4) 0.5741(6) 0.036(2) Uani 1 1 d . U . . .
C79 C 0.4474(10) 0.3991(5) 0.5399(7) 0.048(3) Uani 1 1 d . U . . .
H79A H 0.489814 0.426540 0.542617 0.072 Uiso 1 1 calc GR . . . .
H79B H 0.434207 0.391012 0.491469 0.072 Uiso 1 1 calc GR . . . .
H79C H 0.478133 0.372247 0.563350 0.072 Uiso 1 1 calc GR . . . .
C80 C 0.2680(10) 0.3872(5) 0.5486(7) 0.050(3) Uani 1 1 d . U . . .
H80 H 0.271796 0.364506 0.512846 0.060 Uiso 1 1 calc R . . . .
C81 C 0.1794(10) 0.3976(5) 0.5760(7) 0.054(3) Uani 1 1 d . U . . .
C82 C 0.0900(11) 0.3708(6) 0.5511(9) 0.073(4) Uani 1 1 d . U . . .
H82A H 0.058649 0.388164 0.513068 0.109 Uiso 1 1 calc GR . . . .
H82B H 0.045943 0.367831 0.589007 0.109 Uiso 1 1 calc GR . . . .
H82C H 0.108138 0.339357 0.535242 0.109 Uiso 1 1 calc GR . . . .
C83 C 0.1768(10) 0.4272(5) 0.6325(7) 0.051(3) Uani 1 1 d . U . . .
H83 H 0.117605 0.432035 0.653997 0.061 Uiso 1 1 calc R . . . .
C84 C 0.2573(8) 0.4501(5) 0.6591(6) 0.041(2) Uani 1 1 d . U . . .
C85 C 0.2491(9) 0.4763(5) 0.7249(7) 0.045(3) Uani 1 1 d . U . . .
H85A H 0.270752 0.456091 0.763273 0.068 Uiso 1 1 calc GR . . . .
H85B H 0.182345 0.485256 0.731041 0.068 Uiso 1 1 calc GR . . . .
H85C H 0.288808 0.504719 0.723924 0.068 Uiso 1 1 calc GR . . . .
Ni2 Ni 0.65906(14) 0.50192(7) 0.49462(9) 0.0359(5) Uani 1 1 d . U . . .
N5 N 0.6316(7) 0.4442(3) 0.4594(5) 0.037(2) Uani 1 1 d . U . . .
N6 N 0.7322(7) 0.4707(4) 0.5583(5) 0.040(2) Uani 1 1 d . U . . .
N7 N 0.7032(7) 0.5598(3) 0.5182(5) 0.037(2) Uani 1 1 d . U . . .
N8 N 0.5994(8) 0.5319(3) 0.4234(5) 0.036(2) Uani 1 1 d . U . . .
N105 N 0.4305(8) 0.6209(4) 0.3050(5) 0.043(2) Uani 1 1 d . U . . .
N144 N 0.8233(7) 0.3849(4) 0.7177(5) 0.038(2) Uani 1 1 d . U . . .
C01N C 0.6234(9) 0.5779(4) 0.4176(6) 0.037(2) Uani 1 1 d . U . . .
C02W C 0.4619(10) 0.6476(5) 0.1217(7) 0.047(3) Uani 1 1 d . U . . .
H02W H 0.445562 0.633877 0.078399 0.057 Uiso 1 1 calc R . . . .
C86 C 0.6834(10) 0.5962(5) 0.4712(7) 0.047(3) Uani 1 1 d . U . . .
C87 C 0.7432(10) 0.6326(5) 0.4884(6) 0.045(3) Uani 1 1 d . U . . .
H87 H 0.742843 0.662772 0.467095 0.054 Uiso 1 1 calc R . . . .
C88 C 0.8050(9) 0.6184(5) 0.5423(6) 0.041(3) Uani 1 1 d . U . . .
H88 H 0.854829 0.636653 0.563178 0.049 Uiso 1 1 calc R . . . .
C89 C 0.7797(9) 0.5723(4) 0.5598(6) 0.036(2) Uani 1 1 d . U . . .
C90 C 0.8311(7) 0.5365(4) 0.6008(6) 0.032(2) Uani 1 1 d D U . . .
C91 C 0.8110(8) 0.4902(4) 0.6019(6) 0.036(2) Uani 1 1 d . U . . .
C92 C 0.8571(8) 0.4469(4) 0.6361(5) 0.033(2) Uani 1 1 d . U . . .
H92 H 0.927761 0.447791 0.630527 0.039 Uiso 1 1 calc R . . . .
C93 C 0.8137(8) 0.4038(4) 0.5971(6) 0.032(2) Uani 1 1 d . U . . .
H93 H 0.862700 0.384781 0.573121 0.039 Uiso 1 1 calc R . . . .
C94 C 0.7392(8) 0.4253(4) 0.5479(6) 0.035(2) Uani 1 1 d . U . . .
C95 C 0.6842(10) 0.4081(4) 0.4912(6) 0.041(3) Uani 1 1 d . U . . .
C96 C 0.6717(9) 0.3680(4) 0.4476(6) 0.043(3) Uani 1 1 d . U . . .
H96 H 0.692480 0.336686 0.457377 0.052 Uiso 1 1 calc R . . . .
C97 C 0.6264(10) 0.3823(4) 0.3919(7) 0.049(3) Uani 1 1 d . U . . .
H97 H 0.611233 0.362885 0.353244 0.059 Uiso 1 1 calc R . . . .
C98 C 0.6022(10) 0.4318(5) 0.3972(7) 0.043(3) Uani 1 1 d . U . . .
C99 C 0.5661(9) 0.4658(4) 0.3476(5) 0.036(2) Uani 1 1 d D U . . .
C100 C 0.5608(9) 0.5118(4) 0.3598(5) 0.036(2) Uani 1 1 d . U . . .
C101 C 0.5374(9) 0.5546(4) 0.3132(6) 0.039(3) Uani 1 1 d . U . . .
H101 H 0.567590 0.550488 0.267662 0.047 Uiso 1 1 calc R . . . .
C102 C 0.5839(9) 0.5970(4) 0.3524(5) 0.034(2) Uani 1 1 d . U . . .
H102 H 0.633780 0.612944 0.324976 0.041 Uiso 1 1 calc R . . . .
C103 C 0.4294(10) 0.5699(5) 0.3021(7) 0.046(3) Uani 1 1 d . U . . .
H103 H 0.394467 0.558582 0.343052 0.055 Uiso 1 1 calc R . . . .
C104 C 0.4943(9) 0.6312(4) 0.3657(6) 0.038(3) Uani 1 1 d . U . . .
H104 H 0.462447 0.621197 0.408599 0.045 Uiso 1 1 calc R . . . .
C109 C 0.2846(8) 0.5205(3) 0.1185(4) 0.082(4) Uani 1 1 d . U . . .
H109 H 0.253491 0.509772 0.077255 0.098 Uiso 1 1 calc R . . . .
C110 C 0.3371(8) 0.5621(3) 0.1184(3) 0.062(4) Uani 1 1 d G U . . .
H110 H 0.341966 0.579802 0.077154 0.075 Uiso 1 1 calc R . . . .
C111 C 0.3826(6) 0.5778(3) 0.1787(4) 0.045(3) Uani 1 1 d G U . . .
C113 C 0.3756(7) 0.5520(3) 0.2390(3) 0.048(3) Uani 1 1 d G U . . .
C107 C 0.3230(7) 0.5104(3) 0.2391(4) 0.064(4) Uani 1 1 d G U . . .
H107 H 0.318198 0.492683 0.280343 0.077 Uiso 1 1 calc R . . . .
C108 C 0.2775(8) 0.4946(3) 0.1788(5) 0.087(4) Uani 1 1 d G U . . .
H108 H 0.241607 0.466212 0.178851 0.105 Uiso 1 1 calc R . . . .
C114 C 0.4374(9) 0.6232(5) 0.1797(6) 0.041(3) Uani 1 1 d . U . . .
C115 C 0.4573(9) 0.6446(4) 0.2436(6) 0.039(2) Uani 1 1 d . U . . .
C116 C 0.5006(10) 0.6886(4) 0.2475(6) 0.043(3) Uani 1 1 d . U . . .
C117 C 0.5249(10) 0.7104(5) 0.3140(6) 0.047(3) Uani 1 1 d . U . . .
C118 C 0.5249(10) 0.6805(4) 0.3723(6) 0.044(3) Uani 1 1 d . U . . .
C119 C 0.5509(11) 0.6999(5) 0.4372(7) 0.052(3) Uani 1 1 d . U . . .
H119 H 0.547099 0.681007 0.477404 0.063 Uiso 1 1 calc R . . . .
C120 C 0.5821(11) 0.7464(5) 0.4429(7) 0.060(3) Uani 1 1 d . U . . .
H120 H 0.605456 0.757660 0.486227 0.072 Uiso 1 1 calc R . . . .
C121 C 0.5801(11) 0.7760(6) 0.3881(7) 0.063(3) Uani 1 1 d . U . . .
H121 H 0.596648 0.808369 0.393153 0.075 Uiso 1 1 calc R . . . .
C122 C 0.5528(11) 0.7572(5) 0.3237(7) 0.058(3) Uani 1 1 d . U . . .
H122 H 0.553397 0.777402 0.284674 0.069 Uiso 1 1 calc R . . . .
C123 C 0.5238(9) 0.7112(5) 0.1869(7) 0.048(3) Uani 1 1 d . U . . .
H123 H 0.550969 0.741907 0.190247 0.058 Uiso 1 1 calc R . . . .
C124 C 0.5097(10) 0.6917(5) 0.1215(6) 0.045(3) Uani 1 1 d . U . . .
C125 C 0.5404(12) 0.7174(6) 0.0565(7) 0.060(3) Uani 1 1 d . U . . .
C126 C 0.6435(12) 0.7077(6) 0.0505(8) 0.076(4) Uani 1 1 d . U . . .
H12A H 0.654026 0.673524 0.049468 0.114 Uiso 1 1 calc R . . . .
H12B H 0.666078 0.721803 0.007951 0.114 Uiso 1 1 calc R . . . .
H12C H 0.678675 0.721346 0.090030 0.114 Uiso 1 1 calc R . . . .
C127 C 0.5191(13) 0.7689(5) 0.0583(8) 0.067(4) Uani 1 1 d . U . . .
H12D H 0.450223 0.773610 0.062294 0.100 Uiso 1 1 calc R . . . .
H12E H 0.552888 0.783250 0.097948 0.100 Uiso 1 1 calc R . . . .
H12F H 0.540291 0.783708 0.015869 0.100 Uiso 1 1 calc R . . . .
C128 C 0.4849(13) 0.6977(6) -0.0091(7) 0.071(4) Uani 1 1 d . U . . .
H12G H 0.416480 0.704042 -0.005380 0.106 Uiso 1 1 calc R . . . .
H12H H 0.508385 0.713210 -0.050347 0.106 Uiso 1 1 calc R . . . .
H12I H 0.495243 0.663588 -0.012528 0.106 Uiso 1 1 calc R . . . .
C129 C 0.7620(9) 0.3747(5) 0.6567(6) 0.040(3) Uani 1 1 d . U . . .
H129 H 0.697051 0.388216 0.663402 0.047 Uiso 1 1 calc R . . . .
C130 C 0.8341(9) 0.4365(4) 0.7136(6) 0.038(2) Uani 1 1 d . U . . .
H130 H 0.771388 0.451429 0.723849 0.046 Uiso 1 1 calc R . . . .
C132 C 0.7534(9) 0.3240(5) 0.6435(6) 0.041(3) Uani 1 1 d . U . . .
C133 C 0.6696(10) 0.3067(5) 0.6057(6) 0.049(3) Uani 1 1 d . U . . .
H133 H 0.620484 0.327634 0.590421 0.058 Uiso 1 1 calc R . . . .
C134 C 0.6630(12) 0.2582(6) 0.5925(7) 0.064(3) Uani 1 1 d . U . . .
H134 H 0.608637 0.246155 0.567892 0.077 Uiso 1 1 calc R . . . .
C135 C 0.7382(12) 0.2259(6) 0.6158(7) 0.062(3) Uani 1 1 d . U . . .
H135 H 0.734082 0.193146 0.606008 0.075 Uiso 1 1 calc R . . . .
C136 C 0.8139(10) 0.2438(5) 0.6516(7) 0.053(3) Uani 1 1 d . U . . .
H136 H 0.862612 0.223238 0.668805 0.064 Uiso 1 1 calc R . . . .
C137 C 0.8213(9) 0.2920(4) 0.6634(6) 0.038(2) Uani 1 1 d . U . . .
C138 C 0.9116(9) 0.3125(5) 0.6986(7) 0.046(3) Uani 1 1 d . U . . .
C139 C 0.9960(11) 0.2870(6) 0.7044(8) 0.067(4) Uani 1 1 d . U . . .
H139 H 0.997624 0.255916 0.686195 0.080 Uiso 1 1 calc R . . . .
C140 C 1.0766(12) 0.3051(7) 0.7354(10) 0.078(4) Uani 1 1 d . U . . .
C141 C 1.0741(10) 0.3506(6) 0.7635(8) 0.061(3) Uani 1 1 d . U . . .
H141 H 1.129052 0.363285 0.786655 0.073 Uiso 1 1 calc R . . . .
C142 C 0.9918(9) 0.3769(5) 0.7573(7) 0.048(3) Uani 1 1 d . U . . .
C143 C 0.9086(9) 0.3595(5) 0.7236(6) 0.041(3) Uani 1 1 d . U . . .
C145 C 0.9843(6) 0.4244(2) 0.7856(4) 0.044(3) Uani 1 1 d . U . . .
C146 C 1.0561(5) 0.4421(3) 0.8293(4) 0.056(3) Uani 1 1 d G U . . .
H146 H 1.109056 0.422793 0.842393 0.067 Uiso 1 1 calc R . . . .
C147 C 1.0505(5) 0.4881(3) 0.8538(4) 0.052(2) Uani 1 1 d G U . . .
H147 H 1.099667 0.500161 0.883653 0.062 Uiso 1 1 calc R . . . .
C148 C 0.9731(6) 0.5163(2) 0.8347(4) 0.050(2) Uani 1 1 d G U . . .
H148 H 0.969290 0.547743 0.851413 0.060 Uiso 1 1 calc R . . . .
C149 C 0.9012(5) 0.4986(3) 0.7910(4) 0.050(2) Uani 1 1 d G U . . .
H149 H 0.848300 0.517958 0.777912 0.060 Uiso 1 1 calc R . . . .
C150 C 0.9068(5) 0.4527(3) 0.7665(4) 0.042(3) Uani 1 1 d G U . . .
C151 C 1.1712(14) 0.2757(8) 0.7400(13) 0.108(4) Uani 1 1 d . U . . .
C152 C 1.1962(15) 0.2592(9) 0.6643(13) 0.122(6) Uani 1 1 d . U . . .
H15A H 1.143384 0.240323 0.644811 0.183 Uiso 1 1 calc R . . . .
H15B H 1.205854 0.287015 0.635352 0.183 Uiso 1 1 calc R . . . .
H15C H 1.254608 0.240217 0.666268 0.183 Uiso 1 1 calc R . . . .
C153 C 1.1509(16) 0.2332(8) 0.7880(14) 0.128(6) Uani 1 1 d . U . . .
H15D H 1.099650 0.213841 0.767293 0.193 Uiso 1 1 calc R . . . .
H15E H 1.208851 0.214120 0.794053 0.193 Uiso 1 1 calc R . . . .
H15F H 1.131345 0.244917 0.832825 0.193 Uiso 1 1 calc R . . . .
C154 C 1.2508(13) 0.3053(8) 0.7730(12) 0.112(6) Uani 1 1 d . U . . .
H15G H 1.264353 0.332279 0.743201 0.168 Uiso 1 1 calc R . . . .
H15H H 1.230970 0.316808 0.817849 0.168 Uiso 1 1 calc R . . . .
H15I H 1.308476 0.286010 0.779077 0.168 Uiso 1 1 calc R . . . .
C155 C 0.9226(8) 0.5552(4) 0.6373(6) 0.036(2) Uani 1 1 d D U . . .
C156 C 1.0073(9) 0.5453(5) 0.6086(6) 0.040(3) Uani 1 1 d . U . . .
C157 C 1.0901(9) 0.5635(5) 0.6366(6) 0.042(3) Uani 1 1 d . U . . .
H157 H 1.149635 0.554069 0.618944 0.051 Uiso 1 1 calc R . . . .
C158 C 1.0883(9) 0.5960(5) 0.6911(7) 0.047(3) Uani 1 1 d . U . . .
C159 C 0.9966(10) 0.6077(5) 0.7179(7) 0.045(3) Uani 1 1 d . U . . .
H159 H 0.993428 0.628935 0.755554 0.054 Uiso 1 1 calc R . . . .
C160 C 0.9141(8) 0.5888(4) 0.6905(5) 0.035(2) Uani 1 1 d . U . . .
C161 C 1.1841(11) 0.6173(6) 0.7170(8) 0.060(4) Uani 1 1 d . U . . .
H16A H 1.199536 0.644746 0.688911 0.091 Uiso 1 1 calc GR . . . .
H16B H 1.234625 0.593553 0.713538 0.091 Uiso 1 1 calc GR . . . .
H16C H 1.178959 0.626966 0.765135 0.091 Uiso 1 1 calc GR . . . .
C162 C 0.8207(9) 0.6062(5) 0.7172(7) 0.047(3) Uani 1 1 d . U . . .
H16D H 0.806083 0.637326 0.697741 0.070 Uiso 1 1 calc GR . . . .
H16E H 0.825427 0.608440 0.767508 0.070 Uiso 1 1 calc GR . . . .
H16F H 0.769701 0.584008 0.703834 0.070 Uiso 1 1 calc GR . . . .
C163 C 1.0184(9) 0.5132(5) 0.5462(6) 0.046(3) Uani 1 1 d . U . . .
H16G H 1.063383 0.487725 0.558067 0.069 Uiso 1 1 calc GR . . . .
H16H H 1.042795 0.531563 0.507890 0.069 Uiso 1 1 calc GR . . . .
H16I H 0.956258 0.499614 0.532781 0.069 Uiso 1 1 calc GR . . . .
C164 C 0.7061(11) 0.4754(5) 0.2394(7) 0.055(3) Uani 1 1 d . U . . .
H16J H 0.696798 0.509285 0.246887 0.082 Uiso 1 1 calc GR . . . .
H16K H 0.747854 0.470739 0.200456 0.082 Uiso 1 1 calc GR . . . .
H16L H 0.735661 0.461272 0.280833 0.082 Uiso 1 1 calc GR . . . .
C165 C 0.5449(10) 0.4457(4) 0.2749(6) 0.043(3) Uani 1 1 d D U . . .
C166 C 0.6136(11) 0.4530(5) 0.2244(6) 0.050(3) Uani 1 1 d . U . . .
C167 C 0.5964(13) 0.4332(6) 0.1609(7) 0.064(3) Uani 1 1 d . U . . .
H167 H 0.641432 0.438111 0.126144 0.077 Uiso 1 1 calc R . . . .
C168 C 0.5178(14) 0.4069(6) 0.1458(7) 0.072(4) Uani 1 1 d . U . . .
C169 C 0.4486(12) 0.3989(5) 0.1979(7) 0.060(3) Uani 1 1 d . U . . .
H169 H 0.391960 0.381277 0.188869 0.072 Uiso 1 1 calc R . . . .
C170 C 0.4696(11) 0.4185(5) 0.2621(7) 0.051(3) Uani 1 1 d . U . . .
C171 C 0.3947(11) 0.4067(6) 0.3153(8) 0.061(4) Uani 1 1 d . U . . .
H17A H 0.413283 0.377679 0.339791 0.091 Uiso 1 1 calc GR . . . .
H17B H 0.332429 0.402065 0.291910 0.091 Uiso 1 1 calc GR . . . .
H17C H 0.390548 0.432671 0.348292 0.091 Uiso 1 1 calc GR . . . .
C172 C 0.4909(16) 0.3860(7) 0.0741(8) 0.091(5) Uani 1 1 d . U . . .
H17D H 0.480253 0.411776 0.041116 0.137 Uiso 1 1 calc GR . . . .
H17E H 0.432397 0.367275 0.077159 0.137 Uiso 1 1 calc GR . . . .
H17F H 0.542909 0.365887 0.058794 0.137 Uiso 1 1 calc GR . . . .

loop_
_atom_site_aniso_label
_atom_site_aniso_U_11
_atom_site_aniso_U_22
_atom_site_aniso_U_33
_atom_site_aniso_U_23
_atom_site_aniso_U_13
_atom_site_aniso_U_12
Ni1 0.0443(11) 0.0252(11) 0.0379(10) 0.0052(9) -0.0102(8) 0.0052(10)
N1 0.056(6) 0.023(5) 0.041(5) 0.000(4) -0.020(4) 0.003(5)
N2 0.041(5) 0.021(5) 0.045(5) 0.010(4) -0.012(4) 0.008(4)
N3 0.034(5) 0.029(5) 0.047(5) 0.008(4) -0.003(4) 0.002(4)
N4 0.046(5) 0.033(5) 0.034(4) -0.007(4) -0.006(4) -0.002(4)
N21 0.039(5) 0.033(5) 0.039(4) 0.004(4) 0.003(4) 0.006(4)
N45 0.052(5) 0.045(5) 0.032(4) 0.003(4) -0.008(4) 0.009(5)
C00O 0.042(5) 0.034(5) 0.038(5) 0.008(5) -0.003(4) 0.013(5)
C1 0.048(6) 0.030(5) 0.036(5) -0.003(5) -0.008(5) 0.001(5)
C2 0.062(7) 0.040(6) 0.040(6) 0.002(5) 0.001(5) 0.004(6)
C3 0.057(6) 0.026(6) 0.046(6) 0.005(5) -0.003(5) 0.007(5)
C4 0.051(6) 0.025(5) 0.054(6) 0.006(5) -0.009(5) 0.007(5)
C5 0.037(5) 0.020(5) 0.042(5) 0.012(4) 0.005(4) 0.004(4)
C6 0.034(5) 0.019(5) 0.028(4) -0.005(4) 0.005(4) 0.002(4)
C7 0.036(5) 0.024(5) 0.045(5) 0.007(5) -0.009(5) 0.005(5)
C8 0.032(5) 0.024(5) 0.035(5) 0.008(4) -0.012(4) 0.007(4)
C9 0.040(5) 0.031(5) 0.041(5) 0.003(5) 0.001(4) 0.009(5)
C10 0.049(6) 0.025(5) 0.047(5) 0.007(5) -0.012(5) 0.003(5)
C11 0.050(6) 0.030(6) 0.063(7) 0.000(5) -0.012(5) -0.005(5)
C12 0.051(6) 0.030(6) 0.054(6) 0.001(5) -0.010(5) 0.000(5)
C13 0.039(5) 0.029(5) 0.045(5) 0.010(5) -0.012(4) -0.004(5)
C14 0.046(6) 0.030(5) 0.045(5) 0.001(5) -0.012(5) 0.010(5)
C15 0.047(6) 0.037(6) 0.036(5) 0.004(5) -0.009(5) -0.004(5)
C16 0.042(6) 0.031(6) 0.034(5) 0.000(5) -0.012(4) 0.001(5)
C17 0.042(5) 0.035(6) 0.030(5) 0.003(4) -0.005(4) -0.002(5)
C18 0.038(5) 0.031(5) 0.040(5) 0.000(5) -0.003(4) 0.002(5)
C19 0.050(6) 0.032(6) 0.035(5) 0.005(5) 0.005(5) 0.010(5)
C20 0.036(5) 0.033(5) 0.037(5) 0.002(5) 0.004(4) -0.003(5)
C25 0.047(6) 0.079(8) 0.040(6) 0.004(6) -0.002(5) 0.025(6)
C24 0.045(6) 0.074(8) 0.022(5) 0.026(5) 0.020(4) 0.048(6)
C23 0.079(7) 0.047(7) 0.053(6) 0.007(6) 0.010(6) 0.015(7)
C22 0.064(6) 0.038(6) 0.043(5) 0.007(5) 0.017(5) 0.009(5)
C27 0.048(6) 0.045(6) 0.036(5) 0.009(5) -0.006(5) 0.005(5)
C26 0.054(6) 0.058(7) 0.047(6) 0.009(6) -0.003(5) 0.010(6)
C28 0.032(5) 0.044(6) 0.039(5) 0.004(5) 0.007(4) 0.003(5)
C29 0.038(6) 0.044(6) 0.041(5) 0.003(5) 0.000(5) 0.000(5)
C30 0.048(6) 0.040(6) 0.041(5) 0.005(5) -0.002(5) 0.009(5)
C31 0.055(6) 0.036(6) 0.038(5) 0.003(5) -0.010(5) 0.021(5)
C32 0.051(6) 0.027(5) 0.041(5) 0.007(5) -0.001(5) 0.009(5)
C33 0.065(6) 0.028(6) 0.061(6) 0.008(5) -0.002(5) 0.009(5)
C34 0.076(8) 0.025(6) 0.072(7) 0.008(6) -0.014(6) 0.011(6)
C35 0.086(8) 0.039(7) 0.082(8) 0.013(6) -0.008(7) -0.002(7)
C36 0.067(8) 0.056(8) 0.083(8) 0.009(7) -0.031(7) -0.011(7)
C37 0.068(7) 0.055(7) 0.075(7) 0.015(7) -0.018(6) 0.004(7)
C38 0.056(6) 0.038(6) 0.055(6) 0.009(5) -0.008(5) 0.003(5)
C39 0.060(6) 0.050(6) 0.061(6) 0.009(5) 0.007(5) 0.019(6)
C40 0.050(7) 0.053(8) 0.084(9) 0.010(7) -0.003(7) 0.021(7)
C41 0.080(9) 0.077(9) 0.072(8) 0.024(8) 0.022(7) 0.055(8)
C42 0.070(8) 0.041(7) 0.070(8) -0.002(7) -0.003(7) 0.015(7)
C43 0.043(5) 0.040(6) 0.038(5) 0.003(5) -0.002(5) -0.005(5)
C44 0.062(7) 0.045(6) 0.031(5) 0.002(5) -0.016(5) 0.005(6)
C46 0.047(6) 0.048(6) 0.051(5) 0.009(5) -0.003(5) 0.004(5)
C47 0.056(7) 0.047(7) 0.053(6) 0.001(6) -0.005(5) 0.000(6)
C48 0.049(6) 0.041(6) 0.049(6) -0.004(5) 0.002(5) 0.000(6)
C49 0.058(7) 0.049(7) 0.069(7) 0.007(6) 0.006(6) -0.006(6)
C50 0.050(6) 0.048(7) 0.065(7) 0.015(6) 0.004(6) 0.004(6)
C51 0.054(6) 0.055(7) 0.051(5) 0.013(6) 0.009(5) 0.011(6)
C52 0.060(6) 0.053(6) 0.049(5) 0.015(6) 0.004(5) 0.012(6)
C53 0.058(6) 0.057(7) 0.050(6) 0.012(6) -0.004(5) 0.011(6)
C54 0.073(7) 0.064(7) 0.047(6) 0.006(6) -0.010(6) 0.016(6)
C55 0.089(8) 0.064(8) 0.056(7) 0.010(7) -0.007(7) 0.028(7)
C56 0.113(8) 0.065(7) 0.058(6) 0.018(6) -0.001(7) 0.024(7)
C57 0.091(8) 0.056(8) 0.062(7) 0.022(6) 0.006(7) 0.011(7)
C58 0.147(10) 0.084(8) 0.068(7) 0.028(7) 0.017(8) 0.026(8)
C59 0.171(14) 0.082(11) 0.068(9) 0.028(9) 0.019(10) 0.020(11)
C60 0.163(13) 0.077(11) 0.062(8) 0.028(8) 0.028(9) 0.031(10)
C61 0.155(14) 0.128(13) 0.100(11) 0.045(11) 0.028(12) 0.009(13)
C62 0.073(7) 0.063(7) 0.044(6) 0.000(6) -0.016(6) 0.014(6)
C67 0.061(6) 0.050(6) 0.043(5) -0.004(5) -0.021(5) 0.017(6)
C66 0.064(7) 0.054(7) 0.055(6) -0.005(6) -0.018(6) 0.016(7)
C65 0.104(9) 0.072(9) 0.068(7) -0.031(7) -0.045(7) 0.033(8)
C64 0.107(9) 0.083(9) 0.071(7) -0.017(8) -0.044(7) 0.010(8)
C63 0.083(8) 0.067(8) 0.058(7) 0.006(7) -0.032(7) 0.016(7)
C68 0.037(5) 0.034(5) 0.036(5) -0.005(5) -0.008(4) 0.003(5)
C69 0.037(5) 0.035(5) 0.038(5) -0.004(5) -0.007(4) 0.001(5)
C70 0.057(6) 0.037(6) 0.032(5) -0.007(5) 0.001(5) 0.002(5)
C71 0.070(7) 0.042(6) 0.041(5) -0.005(5) 0.005(5) -0.001(6)
C72 0.064(7) 0.035(6) 0.051(6) -0.004(5) 0.002(6) -0.007(6)
C73 0.057(6) 0.044(6) 0.046(5) -0.008(5) 0.001(5) 0.002(5)
C74 0.068(8) 0.049(8) 0.059(7) 0.002(7) 0.013(7) 0.006(7)
C75 0.080(9) 0.050(8) 0.045(6) -0.011(6) 0.021(6) -0.011(7)
C76 0.055(7) 0.044(7) 0.036(6) -0.011(5) 0.001(5) -0.015(6)
C77 0.053(6) 0.033(6) 0.039(5) 0.008(5) -0.011(5) 0.002(5)
C78 0.046(6) 0.027(5) 0.034(5) 0.002(5) -0.011(4) -0.004(5)
C79 0.061(8) 0.033(7) 0.050(6) 0.000(6) 0.005(6) -0.001(6)
C80 0.061(7) 0.037(6) 0.051(6) -0.005(5) -0.013(6) -0.009(6)
C81 0.051(6) 0.045(6) 0.065(6) -0.004(6) -0.008(5) -0.009(6)
C82 0.057(8) 0.061(9) 0.100(10) -0.007(8) -0.006(7) -0.012(7)
C83 0.047(6) 0.048(7) 0.056(6) 0.011(6) -0.004(5) 0.004(6)
C84 0.037(5) 0.040(6) 0.045(5) 0.009(5) -0.005(4) 0.010(5)
C85 0.029(6) 0.051(7) 0.055(7) -0.003(6) 0.000(5) 0.003(6)
Ni2 0.0468(12) 0.0232(10) 0.0368(10) 0.0022(9) -0.0114(8) -0.0002(10)
N5 0.051(5) 0.017(5) 0.042(5) 0.006(4) -0.013(4) -0.003(4)
N6 0.042(5) 0.031(5) 0.047(5) 0.001(4) -0.006(4) 0.000(4)
N7 0.046(5) 0.015(5) 0.050(5) -0.004(4) -0.015(4) -0.001(4)
N8 0.056(6) 0.015(4) 0.036(4) 0.005(4) -0.005(4) -0.001(4)
N105 0.055(5) 0.035(5) 0.039(4) 0.008(4) -0.013(4) 0.002(5)
N144 0.037(5) 0.029(5) 0.047(5) 0.002(4) -0.004(4) 0.001(4)
C01N 0.052(6) 0.016(5) 0.042(5) -0.001(4) 0.001(5) 0.003(5)
C02W 0.055(6) 0.040(6) 0.045(6) 0.002(5) -0.015(5) 0.013(6)
C86 0.061(6) 0.026(5) 0.054(6) -0.005(5) -0.006(5) 0.007(5)
C87 0.062(7) 0.025(6) 0.047(6) -0.003(5) -0.001(5) 0.002(5)
C88 0.047(6) 0.033(6) 0.044(6) -0.001(5) -0.003(5) 0.005(5)
C89 0.045(5) 0.022(5) 0.039(5) 0.000(4) -0.010(5) 0.003(5)
C90 0.033(5) 0.025(5) 0.038(5) 0.006(4) 0.003(4) 0.002(5)
C91 0.038(5) 0.034(6) 0.036(5) -0.005(5) -0.009(4) -0.003(5)
C92 0.036(5) 0.025(5) 0.037(5) 0.002(4) 0.004(4) 0.002(5)
C93 0.039(6) 0.020(5) 0.036(5) 0.006(4) -0.003(4) 0.000(5)
C94 0.037(5) 0.017(5) 0.051(5) 0.004(5) -0.008(5) 0.002(4)
C95 0.055(6) 0.018(5) 0.049(5) -0.002(5) -0.003(5) 0.008(5)
C96 0.056(6) 0.018(5) 0.053(6) -0.005(5) -0.026(5) 0.002(5)
C97 0.065(7) 0.023(6) 0.057(6) 0.000(5) -0.024(6) 0.001(6)
C98 0.056(6) 0.024(5) 0.049(5) 0.005(5) -0.008(5) -0.010(5)
C99 0.048(6) 0.029(5) 0.031(5) 0.010(5) -0.004(4) -0.011(5)
C100 0.050(5) 0.030(6) 0.028(5) 0.001(4) 0.004(4) -0.006(5)
C101 0.054(6) 0.025(5) 0.037(5) 0.009(5) -0.010(5) -0.002(5)
C102 0.052(6) 0.019(5) 0.033(5) 0.009(4) 0.010(5) 0.006(5)
C103 0.060(6) 0.033(6) 0.044(5) 0.009(5) -0.012(5) 0.001(5)
C104 0.051(6) 0.029(6) 0.032(5) -0.001(5) -0.007(5) 0.015(5)
C109 0.107(9) 0.044(7) 0.089(8) -0.002(7) -0.061(8) -0.016(7)
C110 0.084(8) 0.035(6) 0.065(7) 0.000(6) -0.046(6) -0.004(6)
C111 0.057(6) 0.034(6) 0.043(5) 0.001(5) -0.025(5) 0.006(5)
C113 0.060(6) 0.033(6) 0.051(6) 0.002(5) -0.022(5) -0.011(5)
C107 0.086(8) 0.033(7) 0.071(7) 0.018(6) -0.037(6) -0.020(6)
C108 0.122(9) 0.049(8) 0.087(8) 0.000(7) -0.059(8) -0.007(8)
C114 0.051(6) 0.029(5) 0.044(5) 0.001(5) -0.006(5) 0.003(5)
C115 0.049(6) 0.025(5) 0.041(5) 0.005(5) -0.013(5) 0.006(5)
C116 0.059(6) 0.026(5) 0.044(5) -0.005(5) -0.015(5) 0.010(5)
C117 0.075(7) 0.030(5) 0.036(5) -0.003(5) -0.020(5) 0.003(5)
C118 0.071(6) 0.023(5) 0.036(5) 0.005(5) -0.010(5) 0.007(5)
C119 0.078(8) 0.031(6) 0.048(6) -0.001(5) -0.017(6) 0.015(6)
C120 0.074(8) 0.049(7) 0.057(6) -0.003(6) -0.021(6) 0.006(7)
C121 0.088(8) 0.042(7) 0.055(6) -0.007(6) -0.035(6) -0.003(7)
C122 0.097(8) 0.032(6) 0.043(6) 0.007(5) -0.021(6) -0.002(6)
C123 0.050(6) 0.036(6) 0.057(6) 0.006(5) -0.011(5) 0.014(6)
C124 0.054(6) 0.044(6) 0.038(5) 0.007(5) 0.000(5) 0.013(5)
C125 0.078(7) 0.046(6) 0.056(6) 0.015(5) 0.019(5) 0.016(6)
C126 0.084(9) 0.067(9) 0.078(8) 0.030(8) 0.027(8) -0.007(8)
C127 0.091(9) 0.046(8) 0.064(8) 0.023(7) 0.008(7) 0.010(8)
C128 0.099(10) 0.061(9) 0.055(7) 0.002(7) 0.020(7) -0.005(8)
C129 0.046(6) 0.033(6) 0.039(5) 0.007(5) -0.004(5) 0.001(5)
C130 0.042(5) 0.027(5) 0.045(5) 0.005(5) 0.005(4) 0.000(5)
C132 0.046(6) 0.035(6) 0.041(5) 0.005(5) -0.002(5) -0.008(5)
C133 0.064(7) 0.032(6) 0.050(6) -0.003(5) 0.003(5) -0.012(6)
C134 0.082(8) 0.050(7) 0.061(7) -0.010(6) 0.014(6) -0.017(7)
C135 0.078(8) 0.046(7) 0.064(7) -0.004(6) 0.027(6) -0.004(7)
C136 0.051(7) 0.046(7) 0.064(7) 0.000(6) 0.026(6) 0.006(6)
C137 0.037(5) 0.030(5) 0.047(5) 0.009(5) 0.004(4) -0.009(5)
C138 0.047(6) 0.034(6) 0.056(6) 0.010(5) -0.004(5) 0.000(5)
C139 0.066(7) 0.044(7) 0.090(8) 0.004(7) -0.012(7) 0.008(6)
C140 0.062(7) 0.061(7) 0.110(8) 0.005(7) -0.025(7) 0.014(7)
C141 0.049(7) 0.049(7) 0.082(8) 0.002(6) -0.024(6) -0.003(6)
C142 0.043(6) 0.040(6) 0.061(6) 0.007(5) -0.010(5) -0.013(5)
C143 0.044(5) 0.032(5) 0.048(5) 0.008(5) -0.001(5) -0.001(5)
C145 0.044(5) 0.045(6) 0.042(5) 0.010(5) -0.021(5) -0.009(5)
C146 0.053(6) 0.050(7) 0.064(7) 0.008(6) -0.018(6) -0.010(6)
C147 0.044(4) 0.065(5) 0.045(4) 0.019(4) -0.018(3) -0.021(4)
C148 0.042(4) 0.064(5) 0.043(4) 0.021(4) -0.018(3) -0.022(4)
C149 0.042(4) 0.064(5) 0.043(4) 0.020(4) -0.018(3) -0.021(4)
C150 0.045(5) 0.040(6) 0.041(5) 0.008(5) -0.002(5) -0.010(5)
C151 0.076(7) 0.085(9) 0.161(10) -0.018(8) -0.046(8) 0.030(7)
C152 0.084(10) 0.106(12) 0.172(14) -0.046(11) -0.059(11) 0.037(10)
C153 0.097(11) 0.100(12) 0.184(14) 0.011(12) -0.070(11) 0.031(10)
C154 0.067(9) 0.097(12) 0.168(13) -0.032(11) -0.048(10) 0.043(9)
C155 0.038(5) 0.033(5) 0.037(5) 0.000(5) -0.003(4) -0.007(5)
C156 0.042(5) 0.040(6) 0.038(5) 0.008(5) -0.007(4) -0.006(5)
C157 0.037(5) 0.038(6) 0.053(6) 0.010(5) 0.003(5) -0.005(5)
C158 0.043(6) 0.043(6) 0.053(6) 0.003(5) -0.014(5) -0.007(5)
C159 0.054(6) 0.031(6) 0.050(6) 0.002(5) -0.012(5) -0.003(5)
C160 0.042(5) 0.031(5) 0.032(5) 0.002(4) 0.003(4) -0.007(5)
C161 0.066(8) 0.049(8) 0.065(8) 0.003(7) -0.010(7) -0.001(7)
C162 0.047(7) 0.044(7) 0.050(6) -0.015(6) 0.013(5) -0.009(6)
C163 0.049(7) 0.047(8) 0.042(6) 0.000(6) -0.006(5) -0.002(6)
C164 0.066(8) 0.041(7) 0.057(7) 0.000(6) -0.010(6) 0.001(7)
C165 0.058(6) 0.027(5) 0.044(5) 0.003(5) -0.018(5) 0.004(5)
C166 0.071(7) 0.035(6) 0.043(5) 0.000(5) -0.011(5) 0.009(6)
C167 0.100(9) 0.051(7) 0.041(6) -0.006(6) -0.002(6) 0.001(7)
C168 0.117(9) 0.055(7) 0.043(6) -0.020(6) -0.016(6) -0.012(7)
C169 0.086(8) 0.043(7) 0.049(6) -0.013(6) -0.015(6) -0.012(7)
C170 0.071(7) 0.032(6) 0.048(6) -0.001(5) -0.016(5) -0.009(6)
C171 0.076(9) 0.040(7) 0.066(8) 0.005(7) -0.015(7) -0.015(7)
C172 0.148(12) 0.071(10) 0.054(8) -0.032(8) -0.012(8) -0.028(10)

loop_
_atom_type_symbol
_atom_type_description
_atom_type_scat_dispersion_real
_atom_type_scat_dispersion_imag
_atom_type_scat_source
C C 0.0181 0.0091 'International Tables Vol C Tables 4.2.6.8 and 6.1.1.4'
H H 0.0000 0.0000 'International Tables Vol C Tables 4.2.6.8 and 6.1.1.4'
N N 0.0311 0.0180 'International Tables Vol C Tables 4.2.6.8 and 6.1.1.4'
Ni Ni -3.0029 0.5091 'International Tables Vol C Tables 4.2.6.8 and 6.1.1.4'

loop_
_exptl_crystal_face_index_h
_exptl_crystal_face_index_k
_exptl_crystal_face_index_l
_exptl_crystal_face_perp_dist
5 15 1 0.0547
-8 6 5 0.0639
1 16 6 0.0486
6 -1 10 0.0581
7 4 -7 0.0447
-2 -9 11 0.0698
-3 -17 3 0.0581
8 -10 1 0.0384
4 6 11 0.0519
-2 3 -12 0.0468
-7 -1 8 0.0639
1 18 0 0.0639
8 0 4 0.0555
8 -6 -4 0.0460
-5 6 10 0.0620
-1 -18 0 0.0523
-7 4 -7 0.0362
3 -11 -9 0.0263
-5 12 7 0.0524
-1 0 13 0.0630

loop_
_geom_angle_atom_site_label_1
_geom_angle_atom_site_label_2
_geom_angle_atom_site_label_3
_geom_angle
_geom_angle_site_symmetry_1
_geom_angle_site_symmetry_3
_geom_angle_publ_flag
N1 Ni1 N2 87.1(4) . . ?
N1 Ni1 N3 169.2(5) . . ?
N1 Ni1 N4 92.5(4) . . ?
N3 Ni1 N2 93.1(4) . . ?
N4 Ni1 N2 171.4(5) . . ?
N4 Ni1 N3 85.7(4) . . ?
C1 N1 Ni1 132.9(9) . . ?
C1 N1 C4 110.3(10) . . ?
C4 N1 Ni1 114.4(8) . . ?
C5 N2 Ni1 113.4(8) . . ?
C5 N2 C8 114.6(9) . . ?
C8 N2 Ni1 128.7(8) . . ?
C10 N3 Ni1 129.1(9) . . ?
C10 N3 C13 110.3(10) . . ?
C13 N3 Ni1 114.0(8) . . ?
C14 N4 Ni1 115.5(8) . . ?
C14 N4 C17 111.4(10) . . ?
C17 N4 Ni1 129.9(9) . . ?
C00O N21 C19 113.5(10) . . ?
C00O N21 C20 115.5(9) . . ?
C20 N21 C19 102.0(9) . . ?
C44 N45 C43 103.7(9) . . ?
C53 N45 C43 111.0(11) . . ?
C53 N45 C44 115.1(11) . . ?
N21 C00O C32 118.3(11) . . ?
C28 C00O N21 122.1(11) . . ?
C28 C00O C32 119.1(11) . . ?
N1 C1 C2 107.7(11) . . ?
N1 C1 C18 119.9(11) . . ?
C2 C1 C18 132.2(11) . . ?
C3 C2 C1 108.6(12) . . ?
C2 C3 C4 107.0(12) . . ?
N1 C4 C5 110.5(10) . . ?
C3 C4 N1 106.2(10) . . ?
C3 C4 C5 141.0(12) . . ?
N2 C5 C4 114.5(10) . . ?
N2 C5 C6 111.1(10) . . ?
C6 C5 C4 134.3(11) . . ?
C5 C6 C7 105.4(9) . . ?
C5 C6 C20 113.6(9) . . ?
C20 C6 C7 105.0(8) . . ?
C6 C7 C19 102.2(9) . . ?
C8 C7 C6 101.0(8) . . ?
C8 C7 C19 114.5(10) . . ?
N2 C8 C7 106.5(9) . . ?
N2 C8 C9 124.6(10) . . ?
C9 C8 C7 127.7(10) . . ?
C8 C9 C10 121.2(10) . . ?
C8 C9 C77 124.9(11) . . ?
C77 C9 C10 112.6(11) . . ?
N3 C10 C9 121.0(11) . . ?
N3 C10 C11 107.2(11) . . ?
C11 C10 C9 131.7(12) . . ?
C12 C11 C10 108.8(12) . . ?
C11 C12 C13 107.4(12) . . ?
N3 C13 C12 105.6(10) . . ?
N3 C13 C14 111.0(11) . . ?
C12 C13 C14 141.2(12) . . ?
N4 C14 C13 113.5(11) . . ?
N4 C14 C15 114.7(11) . . ?
C13 C14 C15 131.5(12) . . ?
C14 C15 C16 101.7(10) . . ?
C14 C15 C43 114.1(10) . . ?
C43 C15 C16 104.9(10) . . ?
C15 C16 C44 103.0(10) . . ?
C17 C16 C15 104.2(8) . . ?
C17 C16 C44 116.1(10) . . ?
N4 C17 C16 106.8(10) . . ?
C18 C17 N4 121.6(10) . . ?
C18 C17 C16 131.0(10) . . ?
C1 C18 C68 114.7(10) . . ?
C17 C18 C1 122.3(10) . . ?
C17 C18 C68 121.5(11) . . ?
N21 C19 C7 102.7(9) . . ?
C22 C19 N21 110.9(9) . . ?
C22 C19 C7 116.7(10) . . ?
N21 C20 C6 104.4(9) . . ?
N21 C20 C38 110.0(10) . . ?
C38 C20 C6 117.8(10) . . ?
C24 C25 C26 120.0 . . ?
C23 C24 C25 120.0 . . ?
C22 C23 C24 120.0 . . ?
C23 C22 C19 119.5(7) . . ?
C23 C22 C27 120.0 . . ?
C27 C22 C19 120.5(7) . . ?
C22 C27 C28 119.8(7) . . ?
C26 C27 C22 120.0 . . ?
C26 C27 C28 120.2(7) . . ?
C27 C26 C25 120.0 . . ?
C00O C28 C27 117.3(10) . . ?
C29 C28 C00O 117.4(12) . . ?
C29 C28 C27 125.3(11) . . ?
C30 C29 C28 126.5(12) . . ?
C29 C30 C31 115.8(12) . . ?
C29 C30 C39 125.8(13) . . ?
C31 C30 C39 118.4(12) . . ?
C32 C31 C30 121.9(12) . . ?
C31 C32 C00O 119.0(12) . . ?
C31 C32 C33 123.5(12) . . ?
C33 C32 C00O 117.5(11) . . ?
C32 C33 C34 125.6(13) . . ?
C32 C33 C38 123.1(13) . . ?
C38 C33 C34 111.2(13) . . ?
C35 C34 C33 125.0(14) . . ?
C36 C35 C34 118.4(15) . . ?
C35 C36 C37 120.8(14) . . ?
C38 C37 C36 118.0(15) . . ?
C33 C38 C20 115.4(12) . . ?
C37 C38 C20 118.6(13) . . ?
C37 C38 C33 126.0(14) . . ?
C30 C39 C40 110.9(12) . . ?
C30 C39 C41 107.7(11) . . ?
C41 C39 C40 104.3(13) . . ?
C42 C39 C30 114.9(13) . . ?
C42 C39 C40 107.2(12) . . ?
C42 C39 C41 111.3(13) . . ?
N45 C43 C15 103.3(10) . . ?
C46 C43 N45 113.6(11) . . ?
C46 C43 C15 118.2(11) . . ?
N45 C44 C16 102.6(10) . . ?
N45 C44 C67 109.6(9) . . ?
C67 C44 C16 116.6(10) . . ?
C47 C46 C43 121.8(12) . . ?
C47 C46 C51 119.3(14) . . ?
C51 C46 C43 118.6(12) . . ?
C46 C47 C48 120.6(14) . . ?
C49 C48 C47 119.6(13) . . ?
C48 C49 C50 120.5(15) . . ?
C49 C50 C51 119.7(14) . . ?
C46 C51 C52 118.1(14) . . ?
C50 C51 C46 119.4(14) . . ?
C50 C51 C52 122.4(13) . . ?
C53 C52 C51 119.7(12) . . ?
C57 C52 C51 122.7(15) . . ?
C57 C52 C53 117.2(14) . . ?
C52 C53 N45 119.3(12) . . ?
C54 C53 N45 120.8(14) . . ?
C54 C53 C52 119.0(13) . . ?
C53 C54 C55 120.2(16) . . ?
C53 C54 C62 117.0(13) . . ?
C55 C54 C62 122.8(13) . . ?
C56 C55 C54 121.3(16) . . ?
C55 C56 C57 116.9(16) . . ?
C55 C56 C58 121.0(17) . . ?
C57 C56 C58 122.1(19) . . ?
C56 C57 C52 124.6(17) . . ?
C56 C58 C60 110.7(19) . . ?
C59 C58 C56 107.1(17) . . ?
C59 C58 C60 103.7(17) . . ?
C61 C58 C56 108.5(17) . . ?
C61 C58 C59 116(2) . . ?
C61 C58 C60 111(2) . . ?
C67 C62 C54 118.4(8) . . ?
C67 C62 C63 120.0 . . ?
C63 C62 C54 121.6(8) . . ?
C62 C67 C44 120.7(8) . . ?
C62 C67 C66 120.0 . . ?
C66 C67 C44 119.2(8) . . ?
C65 C66 C67 120.0 . . ?
C64 C65 C66 120.0 . . ?
C65 C64 C63 120.0 . . ?
C64 C63 C62 120.0 . . ?
C69 C68 C18 119.8(11) . . ?
C69 C68 C73 119.8(11) . . ?
C73 C68 C18 120.3(11) . . ?
C68 C69 C70 120.8(11) . . ?
C68 C69 C76 123.6(10) . . ?
C70 C69 C76 115.2(11) . . ?
C71 C70 C69 118.1(12) . . ?
C70 C71 C75 116.5(12) . . ?
C72 C71 C70 120.8(12) . . ?
C72 C71 C75 122.8(14) . . ?
C71 C72 C73 121.9(14) . . ?
C68 C73 C72 118.5(13) . . ?
C68 C73 C74 122.5(12) . . ?
C72 C73 C74 119.0(13) . . ?
C78 C77 C9 120.0(12) . . ?
C78 C77 C84 119.4(12) . . ?
C84 C77 C9 119.7(11) . . ?
C77 C78 C79 123.1(11) . . ?
C77 C78 C80 118.8(12) . . ?
C80 C78 C79 118.0(12) . . ?
C81 C80 C78 121.0(13) . . ?
C80 C81 C82 120.2(13) . . ?
C83 C81 C80 118.4(12) . . ?
C83 C81 C82 120.7(14) . . ?
C81 C83 C84 122.5(14) . . ?
C77 C84 C85 121.9(11) . . ?
C83 C84 C77 119.5(12) . . ?
C83 C84 C85 118.0(12) . . ?
N5 Ni2 N6 85.7(4) . . ?
N7 Ni2 N5 169.5(5) . . ?
N7 Ni2 N6 95.1(4) . . ?
N7 Ni2 N8 85.1(4) . . ?
N8 Ni2 N5 92.7(4) . . ?
N8 Ni2 N6 172.2(5) . . ?
C95 N5 Ni2 113.1(7) . . ?
C98 N5 Ni2 130.3(8) . . ?
C98 N5 C95 111.1(10) . . ?
C91 N6 Ni2 127.3(8) . . ?
C94 N6 Ni2 114.8(8) . . ?
C94 N6 C91 113.5(10) . . ?
C86 N7 Ni2 116.4(8) . . ?
C89 N7 Ni2 129.9(8) . . ?
C89 N7 C86 109.2(10) . . ?
C01N N8 Ni2 114.0(8) . . ?
C01N N8 C100 113.2(9) . . ?
C100 N8 Ni2 128.3(8) . . ?
C103 N105 C104 103.4(9) . . ?
C115 N105 C103 116.1(11) . . ?
C115 N105 C104 113.7(10) . . ?
C129 N144 C130 102.2(9) . . ?
C143 N144 C129 116.2(10) . . ?
C143 N144 C130 115.3(10) . . ?
N8 C01N C86 115.7(11) . . ?
N8 C01N C102 109.9(10) . . ?
C86 C01N C102 134.3(11) . . ?
C114 C02W C124 125.2(12) . . ?
N7 C86 C01N 108.2(11) . . ?
C87 C86 N7 106.9(11) . . ?
C87 C86 C01N 143.3(13) . . ?
C86 C87 C88 109.1(12) . . ?
C89 C88 C87 107.2(11) . . ?
N7 C89 C88 107.3(10) . . ?
N7 C89 C90 120.2(10) . . ?
C88 C89 C90 131.0(11) . . ?
C89 C90 C155 113.5(10) . . ?
C91 C90 C89 126.0(10) . . ?
C91 C90 C155 120.0(10) . . ?
N6 C91 C92 104.3(9) . . ?
C90 C91 N6 120.6(10) . . ?
C90 C91 C92 134.9(10) . . ?
C91 C92 C93 105.5(9) . . ?
C91 C92 C130 118.0(10) . . ?
C93 C92 C130 103.3(9) . . ?
C92 C93 C129 103.3(9) . . ?
C94 C93 C92 104.0(9) . . ?
C94 C93 C129 110.0(9) . . ?
N6 C94 C93 110.5(10) . . ?
N6 C94 C95 114.8(11) . . ?
C95 C94 C93 134.4(11) . . ?
N5 C95 C94 111.2(10) . . ?
N5 C95 C96 105.5(10) . . ?
C94 C95 C96 142.5(12) . . ?
C97 C96 C95 107.0(11) . . ?
C96 C97 C98 110.6(12) . . ?
N5 C98 C97 104.9(11) . . ?
N5 C98 C99 122.1(11) . . ?
C99 C98 C97 132.6(12) . . ?
C98 C99 C165 114.8(11) . . ?
C100 C99 C98 123.8(10) . . ?
C100 C99 C165 121.0(11) . . ?
N8 C100 C101 105.0(9) . . ?
C99 C100 N8 121.1(10) . . ?
C99 C100 C101 132.8(10) . . ?
C100 C101 C102 104.0(9) . . ?
C100 C101 C103 118.7(11) . . ?
C102 C101 C103 103.8(10) . . ?
C01N C102 C101 106.1(9) . . ?
C01N C102 C104 111.0(9) . . ?
C101 C102 C104 103.1(10) . . ?
N105 C103 C101 105.1(10) . . ?
N105 C103 C113 111.8(9) . . ?
C113 C103 C101 118.0(11) . . ?
N105 C104 C102 102.0(9) . . ?
C118 C104 N105 115.1(10) . . ?
C118 C104 C102 111.0(11) . . ?
C110 C109 C108 120.0 . . ?
C111 C110 C109 120.0 . . ?
C110 C111 C114 120.5(7) . . ?
C113 C111 C110 120.0 . . ?
C113 C111 C114 119.5(7) . . ?
C111 C113 C103 117.5(7) . . ?
C111 C113 C107 120.0 . . ?
C107 C113 C103 122.4(7) . . ?
C108 C107 C113 120.0 . . ?
C107 C108 C109 120.0 . . ?
C02W C114 C111 124.3(11) . . ?
C02W C114 C115 117.4(12) . . ?
C115 C114 C111 118.0(11) . . ?
C114 C115 N105 119.1(11) . . ?
C116 C115 N105 120.2(11) . . ?
C116 C115 C114 120.7(12) . . ?
C115 C116 C117 121.0(12) . . ?
C123 C116 C115 118.9(12) . . ?
C123 C116 C117 120.0(13) . . ?
C118 C117 C116 116.6(12) . . ?
C122 C117 C116 125.2(12) . . ?
C122 C117 C118 118.1(11) . . ?
C117 C118 C104 120.6(11) . . ?
C119 C118 C104 121.1(11) . . ?
C119 C118 C117 118.3(12) . . ?
C120 C119 C118 120.7(13) . . ?
C121 C120 C119 121.7(13) . . ?
C120 C121 C122 117.7(14) . . ?
C117 C122 C121 123.3(13) . . ?
C116 C123 C124 124.0(13) . . ?
C02W C124 C125 124.4(12) . . ?
C123 C124 C02W 113.6(12) . . ?
C123 C124 C125 122.0(13) . . ?
C124 C125 C128 110.9(13) . . ?
C126 C125 C124 106.1(12) . . ?
C126 C125 C127 112.3(15) . . ?
C126 C125 C128 109.2(13) . . ?
C127 C125 C124 112.5(12) . . ?
C127 C125 C128 105.8(13) . . ?
N144 C129 C93 102.4(9) . . ?
C132 C129 N144 112.1(10) . . ?
C132 C129 C93 114.4(10) . . ?
N144 C130 C92 105.1(9) . . ?
N144 C130 C150 109.7(9) . . ?
C150 C130 C92 116.3(9) . . ?
C133 C132 C129 118.8(12) . . ?
C137 C132 C129 123.4(11) . . ?
C137 C132 C133 117.8(12) . . ?
C134 C133 C132 118.2(14) . . ?
C133 C134 C135 121.1(15) . . ?
C136 C135 C134 118.3(14) . . ?
C135 C136 C137 120.5(14) . . ?
C132 C137 C136 124.1(12) . . ?
C132 C137 C138 115.7(11) . . ?
C136 C137 C138 120.2(12) . . ?
C139 C138 C137 121.9(13) . . ?
C139 C138 C143 119.7(13) . . ?
C143 C138 C137 118.4(12) . . ?
C140 C139 C138 122.1(16) . . ?
C139 C140 C141 119.2(15) . . ?
C139 C140 C151 120.9(17) . . ?
C141 C140 C151 119.9(15) . . ?
C142 C141 C140 119.8(13) . . ?
C141 C142 C143 122.0(13) . . ?
C141 C142 C145 122.5(11) . . ?
C143 C142 C145 115.5(11) . . ?
N144 C143 C138 119.3(11) . . ?
N144 C143 C142 123.5(12) . . ?
C142 C143 C138 117.1(12) . . ?
C146 C145 C142 120.2(7) . . ?
C146 C145 C150 120.0 . . ?
C150 C145 C142 119.7(7) . . ?
C147 C146 C145 120.0 . . ?
C148 C147 C146 120.0 . . ?
C149 C148 C147 120.0 . . ?
C148 C149 C150 120.0 . . ?
C145 C150 C130 121.1(7) . . ?
C149 C150 C130 118.6(7) . . ?
C149 C150 C145 120.0 . . ?
C140 C151 C152 108.3(16) . . ?
C153 C151 C140 106.0(19) . . ?
C153 C151 C152 112(2) . . ?
C154 C151 C140 109.8(17) . . ?
C154 C151 C152 112(2) . . ?
C154 C151 C153 108.6(18) . . ?
C156 C155 C90 117.8(10) . . ?
C156 C155 C160 122.3(10) . . ?
C160 C155 C90 118.7(10) . . ?
C155 C156 C157 120.1(12) . . ?
C155 C156 C163 124.2(11) . . ?
C157 C156 C163 115.7(12) . . ?
C156 C157 C158 120.8(12) . . ?
C157 C158 C159 117.5(11) . . ?
C157 C158 C161 117.8(12) . . ?
C159 C158 C161 124.7(12) . . ?
C160 C159 C158 121.5(12) . . ?
C155 C160 C162 124.5(11) . . ?
C159 C160 C155 117.3(11) . . ?
C159 C160 C162 118.1(11) . . ?
C166 C165 C99 117.8(11) . . ?
C170 C165 C99 121.1(12) . . ?
C170 C165 C166 120.8(12) . . ?
C165 C166 C164 123.0(11) . . ?
C167 C166 C164 119.1(14) . . ?
C167 C166 C165 117.5(14) . . ?
C168 C167 C166 122.7(16) . . ?
C167 C168 C169 119.6(13) . . ?
C167 C168 C172 125.4(17) . . ?
C169 C168 C172 115.0(15) . . ?
C170 C169 C168 116.2(14) . . ?
C165 C170 C169 123.1(15) . . ?
C165 C170 C171 123.9(12) . . ?
C169 C170 C171 112.9(13) . . ?

loop_
_geom_bond_atom_site_label_1
_geom_bond_atom_site_label_2
_geom_bond_distance
_geom_bond_site_symmetry_2
_geom_bond_publ_flag
Ni1 N1 1.791(10) . ?
Ni1 N2 1.848(9) . ?
Ni1 N3 1.828(10) . ?
Ni1 N4 1.803(10) . ?
N1 C1 1.329(15) . ?
N1 C4 1.423(15) . ?
N2 C5 1.345(15) . ?
N2 C8 1.346(14) . ?
N3 C10 1.322(15) . ?
N3 C13 1.358(15) . ?
N4 C14 1.312(16) . ?
N4 C17 1.396(14) . ?
N21 C00O 1.412(15) . ?
N21 C19 1.498(16) . ?
N21 C20 1.491(14) . ?
N45 C43 1.486(15) . ?
N45 C44 1.474(17) . ?
N45 C53 1.432(17) . ?
C00O C28 1.396(17) . ?
C00O C32 1.457(17) . ?
C1 C2 1.411(18) . ?
C1 C18 1.466(16) . ?
C2 C3 1.395(17) . ?
C3 C4 1.409(18) . ?
C4 C5 1.448(17) . ?
C5 C6 1.409(15) . ?
C6 C7 1.578(16) . ?
C6 C20 1.529(15) . ?
C7 C8 1.573(15) . ?
C7 C19 1.631(16) . ?
C8 C9 1.356(17) . ?
C9 C10 1.518(17) . ?
C9 C77 1.481(18) . ?
C10 C11 1.373(17) . ?
C11 C12 1.337(17) . ?
C12 C13 1.402(18) . ?
C13 C14 1.462(17) . ?
C14 C15 1.465(17) . ?
C15 C16 1.563(17) . ?
C15 C43 1.562(18) . ?
C16 C17 1.537(16) . ?
C16 C44 1.612(18) . ?
C17 C18 1.389(17) . ?
C18 C68 1.482(16) . ?
C19 C22 1.485(13) . ?
C20 C38 1.509(18) . ?
C25 C24 1.3900 . ?
C25 C26 1.3900 . ?
C24 C23 1.3900 . ?
C23 C22 1.3900 . ?
C22 C27 1.3900 . ?
C27 C26 1.3900 . ?
C27 C28 1.441(14) . ?
C28 C29 1.381(17) . ?
C29 C30 1.361(18) . ?
C30 C31 1.420(18) . ?
C30 C39 1.509(18) . ?
C31 C32 1.378(17) . ?
C32 C33 1.395(19) . ?
C33 C34 1.451(19) . ?
C33 C38 1.447(19) . ?
C34 C35 1.42(2) . ?
C35 C36 1.37(2) . ?
C36 C37 1.44(2) . ?
C37 C38 1.38(2) . ?
C39 C40 1.57(2) . ?
C39 C41 1.55(2) . ?
C39 C42 1.50(2) . ?
C43 C46 1.478(19) . ?
C44 C67 1.514(13) . ?
C46 C47 1.359(19) . ?
C46 C51 1.405(19) . ?
C47 C48 1.400(19) . ?
C48 C49 1.361(19) . ?
C49 C50 1.37(2) . ?
C50 C51 1.39(2) . ?
C51 C52 1.47(2) . ?
C52 C53 1.42(2) . ?
C52 C57 1.40(2) . ?
C53 C54 1.41(2) . ?
C54 C55 1.41(2) . ?
C54 C62 1.503(19) . ?
C55 C56 1.38(3) . ?
C56 C57 1.39(2) . ?
C56 C58 1.52(3) . ?
C58 C59 1.51(3) . ?
C58 C60 1.53(3) . ?
C58 C61 1.49(3) . ?
C62 C67 1.3900 . ?
C62 C63 1.3900 . ?
C67 C66 1.3900 . ?
C66 C65 1.3900 . ?
C65 C64 1.3900 . ?
C64 C63 1.3900 . ?
C68 C69 1.349(17) . ?
C68 C73 1.399(18) . ?
C69 C70 1.460(16) . ?
C69 C76 1.545(17) . ?
C70 C71 1.387(19) . ?
C71 C72 1.325(19) . ?
C71 C75 1.517(18) . ?
C72 C73 1.433(18) . ?
C73 C74 1.56(2) . ?
C77 C78 1.390(17) . ?
C77 C84 1.443(18) . ?
C78 C79 1.516(18) . ?
C78 C80 1.453(17) . ?
C80 C81 1.40(2) . ?
C81 C82 1.53(2) . ?
C81 C83 1.38(2) . ?
C83 C84 1.386(18) . ?
C84 C85 1.488(18) . ?
Ni2 N5 1.811(10) . ?
Ni2 N6 1.813(10) . ?
Ni2 N7 1.806(9) . ?
Ni2 N8 1.806(9) . ?
N5 C95 1.392(15) . ?
N5 C98 1.312(15) . ?
N6 C91 1.478(14) . ?
N6 C94 1.305(15) . ?
N7 C86 1.400(16) . ?
N7 C89 1.371(15) . ?
N8 C01N 1.354(15) . ?
N8 C100 1.451(14) . ?
N105 C103 1.447(16) . ?
N105 C104 1.487(14) . ?
N105 C115 1.430(16) . ?
N144 C129 1.471(15) . ?
N144 C130 1.473(15) . ?
N144 C143 1.397(16) . ?
C01N C86 1.417(18) . ?
C01N C102 1.470(16) . ?
C02W C114 1.376(18) . ?
C02W C124 1.418(19) . ?
C86 C87 1.364(18) . ?
C87 C88 1.398(17) . ?
C88 C89 1.397(17) . ?
C89 C90 1.466(15) . ?
C90 C91 1.342(16) . ?
C90 C155 1.540(12) . ?
C91 C92 1.527(16) . ?
C92 C93 1.551(16) . ?
C92 C130 1.580(15) . ?
C93 C94 1.522(15) . ?
C93 C129 1.612(16) . ?
C94 C95 1.412(17) . ?
C95 C96 1.427(16) . ?
C96 C97 1.302(17) . ?
C97 C98 1.449(17) . ?
C98 C99 1.443(17) . ?
C99 C100 1.327(17) . ?
C99 C165 1.545(12) . ?
C100 C101 1.544(16) . ?
C101 C102 1.557(17) . ?
C101 C103 1.582(18) . ?
C102 C104 1.612(16) . ?
C103 C113 1.508(13) . ?
C104 C118 1.465(17) . ?
C109 C110 1.3900 . ?
C109 C108 1.3900 . ?
C110 C111 1.3900 . ?
C111 C113 1.3900 . ?
C111 C114 1.497(14) . ?
C113 C107 1.3900 . ?
C107 C108 1.3900 . ?
C114 C115 1.403(17) . ?
C115 C116 1.388(18) . ?
C116 C117 1.465(17) . ?
C116 C123 1.388(19) . ?
C117 C118 1.416(17) . ?
C117 C122 1.394(19) . ?
C118 C119 1.415(17) . ?
C119 C120 1.391(19) . ?
C120 C121 1.36(2) . ?
C121 C122 1.403(18) . ?
C123 C124 1.395(18) . ?
C124 C125 1.532(18) . ?
C125 C126 1.48(2) . ?
C125 C127 1.49(2) . ?
C125 C128 1.58(2) . ?
C129 C132 1.464(17) . ?
C130 C150 1.496(13) . ?
C132 C133 1.451(17) . ?
C132 C137 1.360(17) . ?
C133 C134 1.400(19) . ?
C134 C135 1.46(2) . ?
C135 C136 1.35(2) . ?
C136 C137 1.390(18) . ?
C137 C138 1.533(17) . ?
C138 C139 1.39(2) . ?
C138 C143 1.419(18) . ?
C139 C140 1.36(2) . ?
C140 C141 1.40(2) . ?
C140 C151 1.56(2) . ?
C141 C142 1.37(2) . ?
C142 C143 1.409(17) . ?
C142 C145 1.459(16) . ?
C145 C146 1.3900 . ?
C145 C150 1.3900 . ?
C146 C147 1.3900 . ?
C147 C148 1.3900 . ?
C148 C149 1.3900 . ?
C149 C150 1.3900 . ?
C151 C152 1.59(3) . ?
C151 C153 1.56(3) . ?
C151 C154 1.52(3) . ?
C155 C156 1.355(17) . ?
C155 C160 1.416(16) . ?
C156 C157 1.367(17) . ?
C156 C163 1.529(17) . ?
C157 C158 1.405(18) . ?
C158 C159 1.440(19) . ?
C158 C161 1.541(18) . ?
C159 C160 1.366(17) . ?
C160 C162 1.506(17) . ?
C164 C166 1.47(2) . ?
C165 C166 1.411(19) . ?
C165 C170 1.324(19) . ?
C166 C167 1.370(18) . ?
C167 C168 1.35(2) . ?
C168 C169 1.44(2) . ?
C168 C172 1.550(19) . ?
C169 C170 1.388(18) . ?
C170 C171 1.53(2) . ?

loop_
_platon_squeeze_void_nr
_platon_squeeze_void_average_x
_platon_squeeze_void_average_y
_platon_squeeze_void_average_z
_platon_squeeze_void_volume
_platon_squeeze_void_count_electrons
_platon_squeeze_void_content
1 0.000 0.018 1.000 2155 755 ' '

loop_
_twin_individual_id
_twin_individual_mass_fraction_refined
1 0.620(5)
2 0.380(5)

loop_
_exptl_oxdiff_crystal_face_indexfrac_h
_exptl_oxdiff_crystal_face_indexfrac_k
_exptl_oxdiff_crystal_face_indexfrac_l
_exptl_oxdiff_crystal_face_x
_exptl_oxdiff_crystal_face_y
_exptl_oxdiff_crystal_face_z
4.8634 15.4035 1.1788 0.9110 0.1568 0.3814
-7.7809 6.0333 5.4010 -0.2099 0.9448 -0.2514
0.9298 16.0127 6.0247 0.6422 0.6597 0.3905
5.6939 -0.9642 9.5580 -0.0049 0.0099 0.9999
7.4035 4.3540 -7.0184 0.7110 -0.6966 0.0959
-1.9435 -8.7675 10.8507 -0.7515 0.3690 0.5469
-2.9503 -17.0411 2.5620 -0.9859 -0.1670 -0.0094
7.6299 -9.7270 1.3218 -0.1263 -0.7390 0.6618
3.6919 6.0005 10.5965 0.1997 0.3909 0.8985
-1.5223 3.2032 -12.1754 0.3641 -0.3488 -0.8636
-7.2458 -1.2722 7.8953 -0.5817 0.8124 -0.0396
0.7249 18.3421 -0.1598 0.8860 0.4635 -0.0089
8.4369 -0.3299 4.3192 0.2753 -0.3938 0.8770
8.2618 -5.9088 -3.7460 0.1990 -0.9003 0.3871
-4.9644 5.5113 10.0905 -0.2135 0.9468 0.2410
-0.8305 -18.3241 -0.0133 -0.8860 -0.4635 -0.0094
-6.8679 4.1478 -7.4603 0.0482 0.2544 -0.9659
3.2589 -11.2241 -9.0562 -0.1545 -0.9459 -0.2854
-4.7270 11.9352 7.2226 0.1623 0.9846 0.0648
-1.3339 0.1927 12.5367 -0.3483 0.6567 0.6689
